data_2226524
loop_
_publ_author_name
'H\"okelek, Tuncer'
'Dal, Hakan'
'Tercan, Bar\?i\,s'
'\,Cimen, Efdal'
'Necefo\(glu, Hacali'

_publ_section_title
;
 <i>catena</i>-Poly[[(4-methylbenzoato-\k<i>O</i>)manganese(II)]-\m-aqua-bis(\m-4-methylbenzoato-\k^2^<i>O</i>:<i>O</i>')[(4-methylbenzoato-\k<i>O</i>)manganese(II)]-bis(\m-<i>N</i>,<i>N</i>-diethylnicotinamide)-\k^2^<i>N</i>^3^:<i>O</i>;<i>O</i>:<i>N</i>^3^]
;
_journal_coeditor_code IM2201
_journal_issue 7
_journal_name_full 'Acta Crystallographica Section E'
_journal_page_first m734
_journal_page_last m735
_journal_paper_doi 10.1107/S1600536810020076
_journal_volume 66
_journal_year 2010
_chemical_formula_iupac '[Mn2 (C8 H7 O2)4 (C10 H14 N2 O)2 (H2 O)]'
_chemical_formula_moiety 'C52 H58 Mn2 N4 O11'
_chemical_formula_sum 'C52 H58 Mn2 N4 O11'
_chemical_formula_weight 1024.90
_chemical_name_systematic
;
<i>catena</i>-Poly[[(4-methylbenzoato-\k<i>O</i>)manganese(II)]-\m-aqua-
bis(\m-4-methylbenzoato-\k^2^<i>O</i>:<i>O</i>')[(4-methylbenzoato-
\k<i>O</i>)manganese(II)]-bis(\m-<i>N</i>,<i>N</i>-diethylnicotinamide)-
\k^2^<i>N</i>^3^:<i>O</i>;<i>O</i>:<i>N</i>^3^]
;
_space_group_IT_number 2
_symmetry_cell_setting triclinic
_symmetry_space_group_name_Hall '-P 1'
_symmetry_space_group_name_H-M 'P -1'
_atom_sites_solution_hydrogens geom
_atom_sites_solution_primary direct
_atom_sites_solution_secondary difmap
_audit_creation_method SHELXL-97
_cell_angle_alpha 70.537(2)
_cell_angle_beta 78.836(3)
_cell_angle_gamma 88.485(3)
_cell_formula_units_Z 4
_cell_length_a 10.5228(2)
_cell_length_b 19.1361(3)
_cell_length_c 26.6008(4)
_cell_measurement_reflns_used 9867
_cell_measurement_temperature 100(2)
_cell_measurement_theta_max 28.02
_cell_measurement_theta_min 2.29
_cell_volume 4950.63(17)
_computing_cell_refinement 'SAINT (Bruker, 2007)'
_computing_data_collection 'APEX2 (Bruker, 2007)'
_computing_data_reduction 'SAINT (Bruker, 2007)'
_computing_molecular_graphics 'Mercury (Macrae <i>et al.</i>,  2006)'
_computing_publication_material 'WinGX (Farrugia, 1999) and PLATON (Spek, 2009)'
_computing_structure_refinement 'SHELXL97 (Sheldrick, 2008)'
_computing_structure_solution 'SHELXS97 (Sheldrick, 2008)'
_diffrn_ambient_temperature 100(2)
_diffrn_measured_fraction_theta_full 0.993
_diffrn_measured_fraction_theta_max 0.993
_diffrn_measurement_device_type 'Bruker Kappa APEXII CCD area-detector diffractometer'
_diffrn_measurement_method '\f and \w scans'
_diffrn_radiation_monochromator graphite
_diffrn_radiation_source 'fine-focus sealed tube'
_diffrn_radiation_type MoK\a
_diffrn_radiation_wavelength 0.71073
_diffrn_reflns_av_R_equivalents 0.0487
_diffrn_reflns_av_sigmaI/netI 0.0570
_diffrn_reflns_limit_h_max 14
_diffrn_reflns_limit_h_min -14
_diffrn_reflns_limit_k_max 25
_diffrn_reflns_limit_k_min -25
_diffrn_reflns_limit_l_max 35
_diffrn_reflns_limit_l_min -35
_diffrn_reflns_number 87669
_diffrn_reflns_theta_full 28.35
_diffrn_reflns_theta_max 28.35
_diffrn_reflns_theta_min 1.66
_exptl_absorpt_coefficient_mu 0.574
_exptl_absorpt_correction_T_max 0.9168
_exptl_absorpt_correction_T_min 0.8478
_exptl_absorpt_correction_type multi-scan
_exptl_absorpt_process_details '(SADABS; Bruker, 2005)'
_exptl_crystal_colour colorless
_exptl_crystal_density_diffrn 1.375
_exptl_crystal_density_method 'not measured'
_exptl_crystal_description block
_exptl_crystal_F_000 2144
_exptl_crystal_size_max 0.35
_exptl_crystal_size_mid 0.24
_exptl_crystal_size_min 0.15
_refine_diff_density_max 0.396
_refine_diff_density_min -0.507
_refine_ls_extinction_method none
_refine_ls_goodness_of_fit_ref 1.023
_refine_ls_hydrogen_treatment mixed
_refine_ls_matrix_type full
_refine_ls_number_parameters 1275
_refine_ls_number_reflns 24563
_refine_ls_number_restraints 1
_refine_ls_restrained_S_all 1.023
_refine_ls_R_factor_all 0.0764
_refine_ls_R_factor_gt 0.0423
_refine_ls_shift/su_max 0.001
_refine_ls_shift/su_mean 0.000
_refine_ls_structure_factor_coef Fsqd
_refine_ls_weighting_details 'calc w=1/[\s^2^(Fo^2^)+(0.0376P)^2^+2.5004P] where P=(Fo^2^+2Fc^2^)/3'
_refine_ls_weighting_scheme calc
_refine_ls_wR_factor_gt 0.0892
_refine_ls_wR_factor_ref 0.1020
_reflns_number_gt 17121
_reflns_number_total 24563
_reflns_threshold_expression I>2\s(I)
_cod_data_source_file im2201.cif
_cod_data_source_block I
_cod_database_code 2226524
_cod_database_fobs_code 2226524

loop_
_symmetry_equiv_pos_as_xyz
'x, y, z'
'-x, -y, -z'

loop_
_atom_site_type_symbol
_atom_site_label
_atom_site_fract_x
_atom_site_fract_y
_atom_site_fract_z
_atom_site_U_iso_or_equiv
_atom_site_adp_type
_atom_site_calc_flag
_atom_site_refinement_flags
_atom_site_occupancy
_atom_site_disorder_assembly
_atom_site_disorder_group
Mn Mn1 0.29102(3) 0.092307(17) 0.156751(12) 0.01457(7) Uani d . 1 . .
Mn Mn2 -0.02201(3) 0.133661(17) 0.112030(12) 0.01425(7) Uani d . 1 . .
Mn Mn3 0.20220(3) 0.461244(17) 0.326281(12) 0.01420(7) Uani d . 1 . .
Mn Mn4 0.51449(3) 0.407633(17) 0.366892(12) 0.01429(7) Uani d . 1 . .
O O1 -0.00798(14) 0.01586(8) 0.14766(6) 0.0216(3) Uani d . 1 . .
O O2 0.19077(14) -0.00928(8) 0.16623(6) 0.0215(3) Uani d . 1 . .
O O3 0.32961(14) 0.13578(8) 0.06967(6) 0.0203(3) Uani d . 1 . .
O O4 0.13544(14) 0.15161(8) 0.04538(6) 0.0210(3) Uani d . 1 . .
O O5 0.10170(14) 0.28937(8) 0.11920(6) 0.0223(3) Uani d . 1 . .
O O6 -0.05798(14) 0.25125(8) 0.08837(6) 0.0191(3) Uani d . 1 . .
O O7 0.05950(15) 0.08986(9) 0.26520(6) 0.0245(3) Uani d . 1 . .
O O8 0.26278(14) 0.05493(9) 0.24495(6) 0.0220(3) Uani d . 1 . .
O O9 0.11046(14) 0.15084(8) 0.16200(6) 0.0164(3) Uani d D 1 . .
H H9A 0.085(3) 0.1322(15) 0.1999(12) 0.046(8) Uiso d . 1 . .
H H9B 0.112(3) 0.2027(10) 0.1476(13) 0.069(11) Uiso d D 1 . .
O O10 0.40261(14) 0.18976(8) 0.15298(6) 0.0210(3) Uani d . 1 . .
O O11 -0.15129(14) 0.11306(8) 0.06165(6) 0.0183(3) Uani d . 1 . .
O O12 0.35950(14) 0.37541(9) 0.43431(6) 0.0217(3) Uani d . 1 . .
O O13 0.16363(14) 0.39528(8) 0.41208(6) 0.0193(3) Uani d . 1 . .
O O14 0.49611(14) 0.52498(8) 0.34726(6) 0.0222(3) Uani d . 1 . .
O O15 0.30051(14) 0.55792(8) 0.32796(6) 0.0205(3) Uani d . 1 . .
O O16 0.42449(14) 0.47310(9) 0.21309(6) 0.0236(3) Uani d . 1 . .
O O17 0.22779(14) 0.51251(8) 0.23789(6) 0.0217(3) Uani d . 1 . .
O O18 0.38854(15) 0.25966(8) 0.35204(6) 0.0243(4) Uani d . 1 . .
O O19 0.55809(14) 0.29317(8) 0.37939(6) 0.0207(3) Uani d . 1 . .
O O20 0.65101(13) 0.41069(8) 0.41920(6) 0.0187(3) Uani d . 1 . .
O O21 0.08786(14) 0.37412(8) 0.31793(6) 0.0217(3) Uani d . 1 . .
O O22 0.37934(14) 0.40100(9) 0.31456(6) 0.0160(3) Uani d . 1 . .
H H22A 0.406(2) 0.4217(14) 0.2775(11) 0.035(7) Uiso d . 1 . .
H H22B 0.374(3) 0.347(2) 0.3269(14) 0.081(12) Uiso d . 1 . .
N N1 -0.20574(17) 0.12154(10) 0.17872(7) 0.0171(4) Uani d . 1 . .
N N2 0.47393(17) 0.02732(10) 0.14640(7) 0.0172(4) Uani d . 1 . .
N N3 0.83418(17) 0.05090(10) 0.00421(7) 0.0181(4) Uani d . 1 . .
N N4 0.45429(17) 0.27187(10) 0.19043(7) 0.0195(4) Uani d . 1 . .
N N5 0.01818(16) 0.51791(10) 0.35032(7) 0.0166(4) Uani d . 1 . .
N N6 0.68991(16) 0.43439(9) 0.29721(7) 0.0168(4) Uani d . 1 . .
N N7 0.65443(17) 0.44424(10) 0.49232(7) 0.0193(4) Uani d . 1 . .
N N8 0.03462(17) 0.29462(10) 0.27868(7) 0.0179(4) Uani d . 1 . .
C C1 0.0784(2) -0.02758(12) 0.16489(8) 0.0169(4) Uani d . 1 . .
C C2 0.0427(2) -0.10932(11) 0.18415(8) 0.0169(4) Uani d . 1 . .
C C3 -0.0853(2) -0.13269(12) 0.19115(8) 0.0186(4) Uani d . 1 . .
H H3 -0.1495 -0.0980 0.1870 0.022 Uiso calc R 1 . .
C C4 -0.1182(2) -0.20697(12) 0.20415(9) 0.0208(5) Uani d . 1 . .
H H4 -0.2045 -0.2217 0.2088 0.025 Uiso calc R 1 . .
C C5 -0.0241(2) -0.25999(12) 0.21033(9) 0.0208(5) Uani d . 1 . .
C C6 0.1028(2) -0.23687(12) 0.20604(9) 0.0216(5) Uani d . 1 . .
H H6 0.1662 -0.2718 0.2120 0.026 Uiso calc R 1 . .
C C7 0.1363(2) -0.16242(12) 0.19306(9) 0.0201(5) Uani d . 1 . .
H H7 0.2218 -0.1479 0.1903 0.024 Uiso calc R 1 . .
C C8 -0.0587(2) -0.33925(12) 0.21777(10) 0.0281(5) Uani d . 1 . .
H H8A 0.0082 -0.3707 0.2316 0.042 Uiso calc R 1 . .
H H8B -0.0667 -0.3431 0.1834 0.042 Uiso calc R 1 . .
H H8C -0.1395 -0.3545 0.2431 0.042 Uiso calc R 1 . .
C C9 0.2572(2) 0.15832(11) 0.03538(8) 0.0165(4) Uani d . 1 . .
C C10 0.3218(2) 0.19464(11) -0.02273(8) 0.0171(4) Uani d . 1 . .
C C11 0.2489(2) 0.23152(12) -0.06148(9) 0.0210(5) Uani d . 1 . .
H H11 0.1593 0.2321 -0.0513 0.025 Uiso calc R 1 . .
C C12 0.3087(2) 0.26728(13) -0.11504(9) 0.0248(5) Uani d . 1 . .
H H12 0.2587 0.2920 -0.1403 0.030 Uiso calc R 1 . .
C C13 0.4422(2) 0.26688(12) -0.13162(9) 0.0233(5) Uani d . 1 . .
C C14 0.5145(2) 0.22896(13) -0.09326(9) 0.0238(5) Uani d . 1 . .
H H14 0.6037 0.2270 -0.1037 0.029 Uiso calc R 1 . .
C C15 0.4551(2) 0.19386(12) -0.03941(9) 0.0201(5) Uani d . 1 . .
H H15 0.5054 0.1695 -0.0142 0.024 Uiso calc R 1 . .
C C16 0.5066(3) 0.30636(14) -0.18978(9) 0.0347(6) Uani d . 1 . .
H H16A 0.4432 0.3328 -0.2097 0.052 Uiso calc R 1 . .
H H16B 0.5447 0.2708 -0.2059 0.052 Uiso calc R 1 . .
H H16C 0.5728 0.3407 -0.1909 0.052 Uiso calc R 1 . .
C C17 0.0039(2) 0.30073(11) 0.09722(8) 0.0171(4) Uani d . 1 . .
C C18 -0.0438(2) 0.37802(12) 0.08131(8) 0.0178(4) Uani d . 1 . .
C C19 -0.1414(2) 0.39756(13) 0.05159(10) 0.0274(5) Uani d . 1 . .
H H19 -0.1782 0.3622 0.0412 0.033 Uiso calc R 1 . .
C C20 -0.1848(2) 0.46928(13) 0.03717(10) 0.0298(5) Uani d . 1 . .
H H20 -0.2504 0.4813 0.0172 0.036 Uiso calc R 1 . .
C C21 -0.1322(2) 0.52330(13) 0.05200(9) 0.0260(5) Uani d . 1 . .
C C22 -0.0330(2) 0.50357(13) 0.08122(10) 0.0281(5) Uani d . 1 . .
H H22 0.0050 0.5391 0.0911 0.034 Uiso calc R 1 . .
C C23 0.0104(2) 0.43205(12) 0.09590(9) 0.0231(5) Uani d . 1 . .
H H23 0.0764 0.4200 0.1157 0.028 Uiso calc R 1 . .
C C24 -0.1783(2) 0.60127(13) 0.03638(11) 0.0342(6) Uani d . 1 . .
H H24A -0.1075 0.6352 0.0311 0.051 Uiso calc R 1 . .
H H24B -0.2463 0.6057 0.0648 0.051 Uiso calc R 1 . .
H H24C -0.2105 0.6127 0.0033 0.051 Uiso calc R 1 . .
C C25 0.1568(2) 0.05343(12) 0.27750(9) 0.0187(4) Uani d . 1 . .
C C26 0.1452(2) 0.00386(12) 0.33574(9) 0.0204(5) Uani d . 1 . .
C C27 0.0350(2) 0.00399(14) 0.37437(9) 0.0300(5) Uani d . 1 . .
H H27 -0.0304 0.0362 0.3645 0.036 Uiso calc R 1 . .
C C28 0.0225(3) -0.04345(15) 0.42726(10) 0.0391(7) Uani d . 1 . .
H H28 -0.0509 -0.0419 0.4527 0.047 Uiso calc R 1 . .
C C29 0.1168(3) -0.09347(14) 0.44339(10) 0.0361(7) Uani d . 1 . .
C C30 0.2254(3) -0.09338(14) 0.40479(11) 0.0367(7) Uani d . 1 . .
H H30 0.2900 -0.1264 0.4146 0.044 Uiso calc R 1 . .
C C31 0.2404(2) -0.04492(13) 0.35141(10) 0.0281(5) Uani d . 1 . .
H H31 0.3150 -0.0455 0.3263 0.034 Uiso calc R 1 . .
C C32 0.0996(3) -0.14617(17) 0.50102(11) 0.0553(9) Uani d . 1 . .
H H32A 0.0816 -0.1187 0.5257 0.083 Uiso calc R 1 . .
H H32B 0.1775 -0.1726 0.5060 0.083 Uiso calc R 1 . .
H H32C 0.0286 -0.1808 0.5080 0.083 Uiso calc R 1 . .
C C33 -0.2241(2) 0.07042(11) 0.22842(9) 0.0183(4) Uani d . 1 . .
H H33 -0.1566 0.0398 0.2383 0.022 Uiso calc R 1 . .
C C34 -0.3392(2) 0.06135(12) 0.26569(9) 0.0214(5) Uani d . 1 . .
H H34 -0.3481 0.0256 0.3000 0.026 Uiso calc R 1 . .
C C35 -0.4409(2) 0.10575(12) 0.25143(9) 0.0199(5) Uani d . 1 . .
H H35 -0.5198 0.0997 0.2756 0.024 Uiso calc R 1 . .
C C36 -0.42287(19) 0.15955(11) 0.20030(8) 0.0155(4) Uani d . 1 . .
C C37 -0.30381(19) 0.16563(11) 0.16559(8) 0.0161(4) Uani d . 1 . .
H H37 -0.2914 0.2021 0.1315 0.019 Uiso calc R 1 . .
C C38 0.4733(2) -0.04641(12) 0.17108(9) 0.0190(4) Uani d . 1 . .
H H38 0.4031 -0.0693 0.1985 0.023 Uiso calc R 1 . .
C C39 0.5722(2) -0.08989(12) 0.15759(9) 0.0213(5) Uani d . 1 . .
H H39 0.5682 -0.1408 0.1756 0.026 Uiso calc R 1 . .
C C40 0.6768(2) -0.05651(12) 0.11698(9) 0.0211(5) Uani d . 1 . .
H H40 0.7433 -0.0848 0.1066 0.025 Uiso calc R 1 . .
C C41 0.6813(2) 0.02013(11) 0.09173(8) 0.0164(4) Uani d . 1 . .
C C42 0.5773(2) 0.05918(11) 0.10813(8) 0.0160(4) Uani d . 1 . .
H H42 0.5799 0.1104 0.0915 0.019 Uiso calc R 1 . .
C C43 0.79495(19) 0.06378(11) 0.05116(8) 0.0159(4) Uani d . 1 . .
C C44 0.7643(2) 0.00135(13) -0.01427(9) 0.0240(5) Uani d . 1 . .
H H44A 0.7213 -0.0388 0.0173 0.029 Uiso calc R 1 . .
H H44B 0.8267 -0.0203 -0.0362 0.029 Uiso calc R 1 . .
C C45 0.6646(2) 0.03952(14) -0.04705(10) 0.0317(6) Uani d . 1 . .
H H45A 0.6249 0.0046 -0.0587 0.047 Uiso calc R 1 . .
H H45B 0.7061 0.0796 -0.0783 0.047 Uiso calc R 1 . .
H H45C 0.5995 0.0586 -0.0250 0.047 Uiso calc R 1 . .
C C46 0.9449(2) 0.09632(12) -0.03440(9) 0.0228(5) Uani d . 1 . .
H H46A 0.9768 0.0736 -0.0618 0.027 Uiso calc R 1 . .
H H46B 1.0140 0.0968 -0.0151 0.027 Uiso calc R 1 . .
C C47 0.9114(2) 0.17535(13) -0.06227(10) 0.0287(5) Uani d . 1 . .
H H47A 0.9843 0.2008 -0.0896 0.043 Uiso calc R 1 . .
H H47B 0.8905 0.2002 -0.0359 0.043 Uiso calc R 1 . .
H H47C 0.8383 0.1753 -0.0789 0.043 Uiso calc R 1 . .
C C48 0.47036(19) 0.20863(12) 0.18015(8) 0.0162(4) Uani d . 1 . .
C C49 0.3529(2) 0.32107(13) 0.16928(10) 0.0244(5) Uani d . 1 . .
H H49A 0.3339 0.3552 0.1895 0.029 Uiso calc R 1 . .
H H49B 0.2745 0.2913 0.1756 0.029 Uiso calc R 1 . .
C C50 0.3893(2) 0.36527(14) 0.10934(10) 0.0342(6) Uani d . 1 . .
H H50A 0.3243 0.4005 0.0993 0.051 Uiso calc R 1 . .
H H50B 0.3954 0.3323 0.0886 0.051 Uiso calc R 1 . .
H H50C 0.4714 0.3911 0.1020 0.051 Uiso calc R 1 . .
C C51 0.5357(2) 0.29619(13) 0.22146(9) 0.0248(5) Uani d . 1 . .
H H51A 0.5711 0.2529 0.2448 0.030 Uiso calc R 1 . .
H H51B 0.4816 0.3197 0.2446 0.030 Uiso calc R 1 . .
C C52 0.6457(2) 0.34963(14) 0.18583(11) 0.0342(6) Uani d . 1 . .
H H52A 0.6961 0.3623 0.2082 0.051 Uiso calc R 1 . .
H H52B 0.6113 0.3937 0.1639 0.051 Uiso calc R 1 . .
H H52C 0.6997 0.3268 0.1627 0.051 Uiso calc R 1 . .
C C53 0.2385(2) 0.36444(11) 0.44399(8) 0.0167(4) Uani d . 1 . .
C C54 0.1792(2) 0.31129(11) 0.49916(8) 0.0170(4) Uani d . 1 . .
C C55 0.0468(2) 0.30495(12) 0.51870(9) 0.0204(5) Uani d . 1 . .
H H55 -0.0082 0.3327 0.4968 0.024 Uiso calc R 1 . .
C C56 -0.0045(2) 0.25787(13) 0.57045(9) 0.0240(5) Uani d . 1 . .
H H56 -0.0938 0.2550 0.5829 0.029 Uiso calc R 1 . .
C C57 0.0741(2) 0.21472(12) 0.60428(9) 0.0238(5) Uani d . 1 . .
C C58 0.2070(2) 0.21989(12) 0.58382(9) 0.0232(5) Uani d . 1 . .
H H58 0.2618 0.1908 0.6052 0.028 Uiso calc R 1 . .
C C59 0.2591(2) 0.26750(12) 0.53229(9) 0.0219(5) Uani d . 1 . .
H H59 0.3483 0.2703 0.5196 0.026 Uiso calc R 1 . .
C C60 0.0182(3) 0.16500(14) 0.66114(10) 0.0340(6) Uani d . 1 . .
H H60A 0.0653 0.1203 0.6696 0.051 Uiso calc R 1 . .
H H60B -0.0713 0.1529 0.6637 0.051 Uiso calc R 1 . .
H H60C 0.0250 0.1901 0.6864 0.051 Uiso calc R 1 . .
C C61 0.4106(2) 0.57161(12) 0.33415(8) 0.0165(4) Uani d . 1 . .
C C62 0.4477(2) 0.65083(11) 0.32589(8) 0.0158(4) Uani d . 1 . .
C C63 0.3573(2) 0.70589(12) 0.32052(9) 0.0202(5) Uani d . 1 . .
H H63 0.2711 0.6941 0.3220 0.024 Uiso calc R 1 . .
C C64 0.3946(2) 0.77828(12) 0.31296(9) 0.0220(5) Uani d . 1 . .
H H64 0.3330 0.8145 0.3095 0.026 Uiso calc R 1 . .
C C65 0.5228(2) 0.79759(12) 0.31052(9) 0.0200(5) Uani d . 1 . .
C C66 0.6129(2) 0.74237(12) 0.31522(9) 0.0202(5) Uani d . 1 . .
H H66 0.6992 0.7541 0.3134 0.024 Uiso calc R 1 . .
C C67 0.5759(2) 0.67020(12) 0.32261(8) 0.0183(4) Uani d . 1 . .
H H67 0.6378 0.6342 0.3254 0.022 Uiso calc R 1 . .
C C68 0.5636(2) 0.87545(12) 0.30437(10) 0.0278(5) Uani d . 1 . .
H H68A 0.5172 0.9104 0.2800 0.042 Uiso calc R 1 . .
H H68B 0.6550 0.8835 0.2900 0.042 Uiso calc R 1 . .
H H68C 0.5446 0.8821 0.3392 0.042 Uiso calc R 1 . .
C C69 0.3274(2) 0.51141(12) 0.20306(9) 0.0179(4) Uani d . 1 . .
C C70 0.3331(2) 0.56018(12) 0.14482(8) 0.0190(4) Uani d . 1 . .
C C71 0.2283(2) 0.60070(12) 0.12891(9) 0.0229(5) Uani d . 1 . .
H H71 0.1515 0.5965 0.1540 0.027 Uiso calc R 1 . .
C C72 0.2373(2) 0.64770(13) 0.07557(10) 0.0272(5) Uani d . 1 . .
H H72 0.1654 0.6738 0.0654 0.033 Uiso calc R 1 . .
C C73 0.3505(2) 0.65661(13) 0.03725(9) 0.0272(5) Uani d . 1 . .
C C74 0.4538(2) 0.61449(14) 0.05329(9) 0.0304(6) Uani d . 1 . .
H H74 0.5302 0.6182 0.0280 0.036 Uiso calc R 1 . .
C C75 0.4457(2) 0.56714(13) 0.10592(9) 0.0255(5) Uani d . 1 . .
H H75 0.5166 0.5395 0.1155 0.031 Uiso calc R 1 . .
C C76 0.3644(3) 0.71158(14) -0.01987(10) 0.0355(6) Uani d . 1 . .
H H76A 0.4412 0.7426 -0.0283 0.053 Uiso calc R 1 . .
H H76B 0.2900 0.7418 -0.0223 0.053 Uiso calc R 1 . .
H H76C 0.3709 0.6852 -0.0452 0.053 Uiso calc R 1 . .
C C77 0.4867(2) 0.24556(12) 0.37353(8) 0.0185(4) Uani d . 1 . .
C C78 0.5223(2) 0.16569(12) 0.39390(9) 0.0198(5) Uani d . 1 . .
C C79 0.4467(2) 0.11043(12) 0.38984(9) 0.0245(5) Uani d . 1 . .
H H79 0.3736 0.1228 0.3744 0.029 Uiso calc R 1 . .
C C80 0.4790(2) 0.03679(13) 0.40862(10) 0.0287(5) Uani d . 1 . .
H H80 0.4263 0.0004 0.4060 0.034 Uiso calc R 1 . .
C C81 0.5883(2) 0.01624(13) 0.43122(10) 0.0277(5) Uani d . 1 . .
C C82 0.6634(3) 0.07218(14) 0.43503(11) 0.0346(6) Uani d . 1 . .
H H82 0.7368 0.0600 0.4503 0.042 Uiso calc R 1 . .
C C83 0.6311(2) 0.14594(13) 0.41647(10) 0.0289(5) Uani d . 1 . .
H H83 0.6833 0.1824 0.4193 0.035 Uiso calc R 1 . .
C C84 0.6237(3) -0.06375(13) 0.45167(11) 0.0393(7) Uani d . 1 . .
H H84A 0.5581 -0.0947 0.4481 0.059 Uiso calc R 1 . .
H H84B 0.6300 -0.0773 0.4892 0.059 Uiso calc R 1 . .
H H84C 0.7055 -0.0702 0.4307 0.059 Uiso calc R 1 . .
C C85 -0.08494(19) 0.47597(12) 0.38283(8) 0.0156(4) Uani d . 1 . .
H H85 -0.0835 0.4250 0.3899 0.019 Uiso calc R 1 . .
C C86 -0.19401(19) 0.50452(12) 0.40655(8) 0.0159(4) Uani d . 1 . .
C C87 -0.1961(2) 0.58115(12) 0.39485(9) 0.0196(5) Uani d . 1 . .
H H87 -0.2671 0.6026 0.4099 0.023 Uiso calc R 1 . .
C C88 -0.0908(2) 0.62472(12) 0.36043(9) 0.0211(5) Uani d . 1 . .
H H88 -0.0906 0.6760 0.3515 0.025 Uiso calc R 1 . .
C C89 0.0139(2) 0.59133(12) 0.33947(9) 0.0186(4) Uani d . 1 . .
H H89 0.0848 0.6211 0.3167 0.022 Uiso calc R 1 . .
C C90 0.7032(2) 0.48943(11) 0.24927(8) 0.0180(4) Uani d . 1 . .
H H90 0.6323 0.5181 0.2412 0.022 Uiso calc R 1 . .
C C91 0.8177(2) 0.50526(12) 0.21137(9) 0.0211(5) Uani d . 1 . .
H H91 0.8227 0.5434 0.1783 0.025 Uiso calc R 1 . .
C C92 0.9247(2) 0.46414(12) 0.22288(9) 0.0195(4) Uani d . 1 . .
H H92 1.0036 0.4752 0.1985 0.023 Uiso calc R 1 . .
C C93 0.9114(2) 0.40577(11) 0.27179(8) 0.0159(4) Uani d . 1 . .
C C94 0.79259(19) 0.39322(11) 0.30731(8) 0.0160(4) Uani d . 1 . .
H H94 0.7838 0.3540 0.3400 0.019 Uiso calc R 1 . .
C C95 0.69637(19) 0.45079(12) 0.44036(8) 0.0160(4) Uani d . 1 . .
C C96 0.7140(2) 0.48486(13) 0.52104(9) 0.0246(5) Uani d . 1 . .
H H96A 0.6495 0.4891 0.5512 0.030 Uiso calc R 1 . .
H H96B 0.7400 0.5346 0.4963 0.030 Uiso calc R 1 . .
C C97 0.8309(2) 0.44791(14) 0.54251(10) 0.0290(5) Uani d . 1 . .
H H97A 0.8634 0.4759 0.5617 0.044 Uiso calc R 1 . .
H H97B 0.8972 0.4460 0.5127 0.044 Uiso calc R 1 . .
H H97C 0.8062 0.3984 0.5668 0.044 Uiso calc R 1 . .
C C98 0.5546(2) 0.38594(13) 0.52469(9) 0.0257(5) Uani d . 1 . .
H H98A 0.4857 0.3888 0.5046 0.031 Uiso calc R 1 . .
H H98B 0.5175 0.3950 0.5582 0.031 Uiso calc R 1 . .
C C99 0.6063(2) 0.30848(14) 0.53846(10) 0.0317(6) Uani d . 1 . .
H H99A 0.5389 0.2732 0.5620 0.048 Uiso calc R 1 . .
H H99B 0.6779 0.3061 0.5564 0.048 Uiso calc R 1 . .
H H99C 0.6348 0.2971 0.5056 0.048 Uiso calc R 1 . .
C C100 0.01980(19) 0.35729(12) 0.29004(8) 0.0156(4) Uani d . 1 . .
C C101 0.1292(2) 0.24234(12) 0.30289(9) 0.0228(5) Uani d . 1 . .
H H10A 0.2107 0.2691 0.2970 0.027 Uiso calc R 1 . .
H H10B 0.1446 0.2056 0.2848 0.027 Uiso calc R 1 . .
C C102 0.0828(2) 0.20352(14) 0.36308(10) 0.0324(6) Uani d . 1 . .
H H10H 0.1444 0.1678 0.3768 0.049 Uiso calc R 1 . .
H H10I 0.0003 0.1787 0.3692 0.049 Uiso calc R 1 . .
H H10J 0.0742 0.2393 0.3815 0.049 Uiso calc R 1 . .
C C103 -0.0447(2) 0.27293(13) 0.24597(9) 0.0232(5) Uani d . 1 . .
H H10C 0.0103 0.2505 0.2223 0.028 Uiso calc R 1 . .
H H10D -0.0790 0.3171 0.2231 0.028 Uiso calc R 1 . .
C C104 -0.1561(2) 0.21903(13) 0.27990(10) 0.0298(6) Uani d . 1 . .
H H10E -0.2054 0.2081 0.2564 0.045 Uiso calc R 1 . .
H H10F -0.2109 0.2407 0.3036 0.045 Uiso calc R 1 . .
H H10G -0.1227 0.1741 0.3012 0.045 Uiso calc R 1 . .

loop_
_atom_site_aniso_label
_atom_site_aniso_U_11
_atom_site_aniso_U_22
_atom_site_aniso_U_33
_atom_site_aniso_U_12
_atom_site_aniso_U_13
_atom_site_aniso_U_23
Mn1 0.01369(16) 0.01606(16) 0.01613(16) 0.00008(12) -0.00361(12) -0.00779(13)
Mn2 0.01361(16) 0.01591(16) 0.01577(16) 0.00055(12) -0.00323(12) -0.00843(13)
Mn3 0.01195(15) 0.01724(16) 0.01632(16) 0.00047(12) -0.00281(12) -0.00939(13)
Mn4 0.01224(16) 0.01742(16) 0.01566(16) 0.00045(12) -0.00275(12) -0.00872(13)
O1 0.0193(8) 0.0177(8) 0.0293(9) 0.0016(6) -0.0071(7) -0.0088(7)
O2 0.0157(8) 0.0183(8) 0.0322(9) -0.0017(6) -0.0047(7) -0.0106(7)
O3 0.0197(8) 0.0242(8) 0.0175(8) 0.0028(6) -0.0042(6) -0.0075(7)
O4 0.0171(8) 0.0281(9) 0.0206(8) -0.0017(7) -0.0013(6) -0.0129(7)
O5 0.0234(8) 0.0175(8) 0.0283(9) 0.0012(6) -0.0121(7) -0.0069(7)
O6 0.0197(8) 0.0154(7) 0.0243(8) -0.0007(6) -0.0073(6) -0.0078(6)
O7 0.0248(9) 0.0285(9) 0.0197(8) 0.0076(7) -0.0033(7) -0.0087(7)
O8 0.0181(8) 0.0301(9) 0.0177(8) 0.0011(7) -0.0040(6) -0.0078(7)
O9 0.0179(8) 0.0170(8) 0.0169(8) 0.0024(6) -0.0051(6) -0.0084(7)
O10 0.0223(8) 0.0192(8) 0.0252(8) -0.0021(6) -0.0095(7) -0.0093(7)
O11 0.0180(8) 0.0212(8) 0.0196(8) -0.0012(6) -0.0056(6) -0.0108(6)
O12 0.0158(8) 0.0331(9) 0.0180(8) -0.0028(7) -0.0012(6) -0.0117(7)
O13 0.0181(8) 0.0220(8) 0.0177(8) 0.0013(6) -0.0028(6) -0.0072(6)
O14 0.0190(8) 0.0193(8) 0.0323(9) 0.0023(6) -0.0055(7) -0.0139(7)
O15 0.0156(8) 0.0210(8) 0.0284(9) -0.0019(6) -0.0032(6) -0.0133(7)
O16 0.0215(8) 0.0279(9) 0.0193(8) 0.0078(7) -0.0035(6) -0.0061(7)
O17 0.0189(8) 0.0281(9) 0.0181(8) 0.0040(7) -0.0021(6) -0.0089(7)
O18 0.0247(9) 0.0191(8) 0.0307(9) -0.0009(7) -0.0136(7) -0.0056(7)
O19 0.0186(8) 0.0177(8) 0.0279(9) 0.0000(6) -0.0067(6) -0.0093(7)
O20 0.0155(7) 0.0256(8) 0.0188(8) -0.0005(6) -0.0053(6) -0.0111(7)
O21 0.0201(8) 0.0226(8) 0.0294(9) -0.0015(6) -0.0091(7) -0.0153(7)
O22 0.0171(8) 0.0180(8) 0.0151(8) 0.0023(6) -0.0037(6) -0.0081(6)
N1 0.0189(9) 0.0196(9) 0.0170(9) 0.0013(7) -0.0048(7) -0.0107(8)
N2 0.0170(9) 0.0184(9) 0.0182(9) -0.0009(7) -0.0062(7) -0.0071(8)
N3 0.0197(9) 0.0193(9) 0.0183(9) 0.0004(7) -0.0038(7) -0.0103(8)
N4 0.0161(9) 0.0232(10) 0.0257(10) 0.0042(7) -0.0068(8) -0.0155(8)
N5 0.0156(9) 0.0197(9) 0.0169(9) 0.0011(7) -0.0047(7) -0.0086(7)
N6 0.0168(9) 0.0179(9) 0.0179(9) 0.0002(7) -0.0033(7) -0.0091(7)
N7 0.0160(9) 0.0274(10) 0.0171(9) 0.0022(8) -0.0024(7) -0.0115(8)
N8 0.0173(9) 0.0200(9) 0.0223(10) 0.0030(7) -0.0063(7) -0.0135(8)
C1 0.0172(11) 0.0189(11) 0.0167(10) 0.0009(8) -0.0019(8) -0.0093(9)
C2 0.0195(11) 0.0170(10) 0.0148(10) 0.0006(8) -0.0033(8) -0.0062(9)
C3 0.0170(11) 0.0205(11) 0.0185(11) 0.0001(9) -0.0018(8) -0.0075(9)
C4 0.0183(11) 0.0219(11) 0.0220(11) -0.0048(9) -0.0015(9) -0.0082(9)
C5 0.0283(12) 0.0163(11) 0.0179(11) -0.0035(9) -0.0045(9) -0.0058(9)
C6 0.0230(12) 0.0196(11) 0.0221(12) 0.0040(9) -0.0056(9) -0.0062(9)
C7 0.0185(11) 0.0197(11) 0.0229(11) -0.0016(9) -0.0048(9) -0.0077(9)
C8 0.0353(14) 0.0197(12) 0.0301(13) -0.0025(10) -0.0080(11) -0.0084(10)
C9 0.0199(11) 0.0148(10) 0.0185(11) -0.0004(8) -0.0028(9) -0.0109(9)
C10 0.0220(11) 0.0146(10) 0.0170(10) -0.0008(8) -0.0035(9) -0.0084(9)
C11 0.0197(11) 0.0248(12) 0.0212(11) 0.0034(9) -0.0059(9) -0.0105(10)
C12 0.0327(13) 0.0243(12) 0.0225(12) 0.0068(10) -0.0126(10) -0.0108(10)
C13 0.0340(13) 0.0201(11) 0.0171(11) -0.0031(10) -0.0027(10) -0.0090(9)
C14 0.0184(11) 0.0319(13) 0.0216(12) -0.0036(10) -0.0006(9) -0.0110(10)
C15 0.0195(11) 0.0246(12) 0.0177(11) -0.0003(9) -0.0037(9) -0.0090(9)
C16 0.0463(16) 0.0360(15) 0.0188(12) -0.0075(12) -0.0016(11) -0.0073(11)
C17 0.0186(11) 0.0161(10) 0.0151(10) -0.0006(8) -0.0008(8) -0.0047(8)
C18 0.0174(11) 0.0185(11) 0.0164(10) 0.0002(9) 0.0000(8) -0.0061(9)
C19 0.0270(13) 0.0223(12) 0.0368(14) 0.0034(10) -0.0125(11) -0.0116(11)
C20 0.0261(13) 0.0277(13) 0.0364(14) 0.0074(10) -0.0114(11) -0.0093(11)
C21 0.0273(13) 0.0214(12) 0.0230(12) 0.0048(10) 0.0050(10) -0.0049(10)
C22 0.0346(14) 0.0213(12) 0.0307(13) 0.0005(10) -0.0039(11) -0.0131(11)
C23 0.0248(12) 0.0210(11) 0.0254(12) 0.0010(9) -0.0069(10) -0.0092(10)
C24 0.0328(14) 0.0240(13) 0.0397(15) 0.0092(11) 0.0024(12) -0.0088(12)
C25 0.0224(12) 0.0182(11) 0.0190(11) -0.0020(9) -0.0046(9) -0.0102(9)
C26 0.0238(12) 0.0188(11) 0.0194(11) -0.0049(9) -0.0063(9) -0.0058(9)
C27 0.0369(15) 0.0299(13) 0.0223(12) 0.0016(11) -0.0015(11) -0.0100(11)
C28 0.0489(18) 0.0406(16) 0.0227(13) -0.0093(13) 0.0027(12) -0.0087(12)
C29 0.0511(18) 0.0326(14) 0.0220(13) -0.0196(13) -0.0120(12) -0.0015(11)
C30 0.0416(16) 0.0293(14) 0.0371(15) -0.0065(12) -0.0240(13) 0.0015(12)
C31 0.0267(13) 0.0288(13) 0.0284(13) -0.0056(10) -0.0084(10) -0.0068(11)
C32 0.088(3) 0.0488(19) 0.0237(15) -0.0261(18) -0.0187(15) 0.0022(13)
C33 0.0187(11) 0.0153(10) 0.0232(11) 0.0000(8) -0.0066(9) -0.0080(9)
C34 0.0259(12) 0.0164(11) 0.0196(11) -0.0045(9) -0.0017(9) -0.0042(9)
C35 0.0179(11) 0.0219(11) 0.0203(11) -0.0041(9) 0.0011(9) -0.0101(9)
C36 0.0149(10) 0.0180(10) 0.0183(11) -0.0024(8) -0.0037(8) -0.0117(9)
C37 0.0179(11) 0.0173(10) 0.0155(10) -0.0008(8) -0.0047(8) -0.0077(9)
C38 0.0173(11) 0.0193(11) 0.0201(11) -0.0013(9) -0.0060(9) -0.0047(9)
C39 0.0238(12) 0.0149(10) 0.0243(12) 0.0008(9) -0.0080(9) -0.0036(9)
C40 0.0226(12) 0.0207(11) 0.0245(12) 0.0063(9) -0.0087(9) -0.0118(10)
C41 0.0176(11) 0.0193(11) 0.0168(10) 0.0005(8) -0.0066(8) -0.0101(9)
C42 0.0192(11) 0.0156(10) 0.0160(10) 0.0006(8) -0.0070(8) -0.0068(8)
C43 0.0140(10) 0.0204(11) 0.0163(10) 0.0041(8) -0.0058(8) -0.0087(9)
C44 0.0320(13) 0.0257(12) 0.0222(12) 0.0028(10) -0.0078(10) -0.0169(10)
C45 0.0306(14) 0.0350(14) 0.0400(15) 0.0027(11) -0.0156(12) -0.0218(12)
C46 0.0230(12) 0.0285(12) 0.0178(11) 0.0020(10) 0.0003(9) -0.0114(10)
C47 0.0297(13) 0.0298(13) 0.0243(12) -0.0040(11) -0.0060(10) -0.0053(11)
C48 0.0135(10) 0.0199(11) 0.0149(10) -0.0014(8) 0.0004(8) -0.0072(9)
C49 0.0200(12) 0.0258(12) 0.0352(13) 0.0069(10) -0.0102(10) -0.0183(11)
C50 0.0302(14) 0.0300(14) 0.0400(15) -0.0003(11) -0.0114(12) -0.0057(12)
C51 0.0236(12) 0.0309(13) 0.0333(13) 0.0088(10) -0.0118(10) -0.0257(11)
C52 0.0260(13) 0.0370(15) 0.0519(17) 0.0011(11) -0.0151(12) -0.0267(13)
C53 0.0190(11) 0.0179(11) 0.0168(10) 0.0003(9) -0.0021(8) -0.0111(9)
C54 0.0194(11) 0.0163(10) 0.0187(11) -0.0006(8) -0.0044(8) -0.0102(9)
C55 0.0193(11) 0.0214(11) 0.0213(11) 0.0008(9) -0.0043(9) -0.0080(9)
C56 0.0195(12) 0.0270(12) 0.0254(12) -0.0048(10) -0.0004(9) -0.0103(10)
C57 0.0339(14) 0.0190(11) 0.0200(11) -0.0076(10) -0.0040(10) -0.0086(9)
C58 0.0296(13) 0.0197(11) 0.0235(12) 0.0037(10) -0.0106(10) -0.0085(10)
C59 0.0201(11) 0.0239(12) 0.0244(12) 0.0015(9) -0.0052(9) -0.0112(10)
C60 0.0466(16) 0.0286(13) 0.0246(13) -0.0117(12) -0.0068(11) -0.0051(11)
C61 0.0168(11) 0.0197(11) 0.0154(10) 0.0009(8) 0.0000(8) -0.0109(9)
C62 0.0180(11) 0.0172(10) 0.0134(10) -0.0001(8) -0.0020(8) -0.0073(8)
C63 0.0150(11) 0.0239(11) 0.0236(12) -0.0016(9) -0.0037(9) -0.0103(10)
C64 0.0215(12) 0.0193(11) 0.0268(12) 0.0046(9) -0.0061(9) -0.0092(10)
C65 0.0228(12) 0.0199(11) 0.0175(11) -0.0035(9) -0.0030(9) -0.0067(9)
C66 0.0180(11) 0.0219(11) 0.0211(11) -0.0060(9) -0.0038(9) -0.0073(9)
C67 0.0182(11) 0.0205(11) 0.0171(11) 0.0020(9) -0.0040(8) -0.0072(9)
C68 0.0296(13) 0.0200(12) 0.0337(14) -0.0031(10) -0.0081(11) -0.0075(10)
C69 0.0189(11) 0.0180(11) 0.0189(11) -0.0012(9) -0.0038(9) -0.0087(9)
C70 0.0237(12) 0.0177(11) 0.0168(11) -0.0010(9) -0.0052(9) -0.0067(9)
C71 0.0212(12) 0.0216(11) 0.0263(12) 0.0016(9) -0.0062(9) -0.0078(10)
C72 0.0311(13) 0.0212(12) 0.0306(13) 0.0039(10) -0.0163(11) -0.0049(10)
C73 0.0383(15) 0.0231(12) 0.0214(12) -0.0035(11) -0.0109(11) -0.0057(10)
C74 0.0307(14) 0.0387(15) 0.0187(12) -0.0002(11) -0.0013(10) -0.0074(11)
C75 0.0269(13) 0.0274(13) 0.0213(12) 0.0055(10) -0.0062(10) -0.0064(10)
C76 0.0464(17) 0.0319(14) 0.0253(13) -0.0074(12) -0.0144(12) -0.0009(11)
C77 0.0182(11) 0.0186(11) 0.0171(11) -0.0011(9) -0.0011(8) -0.0053(9)
C78 0.0223(12) 0.0179(11) 0.0196(11) 0.0002(9) -0.0029(9) -0.0076(9)
C79 0.0273(13) 0.0228(12) 0.0249(12) -0.0016(10) -0.0067(10) -0.0089(10)
C80 0.0380(15) 0.0194(12) 0.0311(13) -0.0035(10) -0.0069(11) -0.0111(10)
C81 0.0354(14) 0.0200(12) 0.0262(13) 0.0021(10) -0.0011(11) -0.0085(10)
C82 0.0329(15) 0.0267(13) 0.0471(16) 0.0079(11) -0.0181(12) -0.0107(12)
C83 0.0296(13) 0.0205(12) 0.0397(15) 0.0007(10) -0.0135(11) -0.0103(11)
C84 0.0519(18) 0.0225(13) 0.0447(17) 0.0081(12) -0.0090(14) -0.0136(12)
C85 0.0170(11) 0.0172(10) 0.0163(10) 0.0006(8) -0.0051(8) -0.0093(9)
C86 0.0136(10) 0.0228(11) 0.0160(10) 0.0022(8) -0.0057(8) -0.0113(9)
C87 0.0174(11) 0.0244(12) 0.0233(11) 0.0071(9) -0.0074(9) -0.0149(10)
C88 0.0216(12) 0.0155(11) 0.0303(12) 0.0032(9) -0.0105(10) -0.0101(10)
C89 0.0174(11) 0.0186(11) 0.0215(11) -0.0015(9) -0.0068(9) -0.0070(9)
C90 0.0186(11) 0.0170(11) 0.0217(11) 0.0016(9) -0.0056(9) -0.0102(9)
C91 0.0239(12) 0.0181(11) 0.0193(11) -0.0030(9) -0.0025(9) -0.0042(9)
C92 0.0151(11) 0.0205(11) 0.0222(11) -0.0043(9) 0.0014(9) -0.0085(9)
C93 0.0167(10) 0.0170(10) 0.0196(11) 0.0004(8) -0.0040(8) -0.0133(9)
C94 0.0170(11) 0.0170(10) 0.0159(10) -0.0002(8) -0.0027(8) -0.0081(9)
C95 0.0119(10) 0.0218(11) 0.0176(10) 0.0045(8) -0.0046(8) -0.0102(9)
C96 0.0280(13) 0.0331(13) 0.0196(11) 0.0038(10) -0.0052(9) -0.0176(10)
C97 0.0289(13) 0.0365(14) 0.0314(13) 0.0054(11) -0.0134(11) -0.0203(12)
C98 0.0191(12) 0.0404(14) 0.0173(11) -0.0013(10) -0.0013(9) -0.0101(10)
C99 0.0274(13) 0.0345(14) 0.0287(13) -0.0051(11) -0.0086(11) -0.0024(11)
C100 0.0110(10) 0.0210(11) 0.0152(10) -0.0016(8) 0.0013(8) -0.0087(9)
C101 0.0208(12) 0.0235(12) 0.0315(13) 0.0064(9) -0.0113(10) -0.0157(10)
C102 0.0308(14) 0.0304(14) 0.0337(14) -0.0001(11) -0.0121(11) -0.0045(11)
C103 0.0268(12) 0.0272(12) 0.0282(12) 0.0072(10) -0.0134(10) -0.0217(10)
C104 0.0266(13) 0.0288(13) 0.0458(15) 0.0027(10) -0.0162(11) -0.0228(12)

loop_
_atom_type_symbol
_atom_type_description
_atom_type_scat_dispersion_real
_atom_type_scat_dispersion_imag
_atom_type_scat_source
C C 0.0030 0.0020 'International Tables Vol C Tables 4.2.6.8 and 6.1.1.4'
H H 0.0000 0.0000 'International Tables Vol C Tables 4.2.6.8 and 6.1.1.4'
Mn Mn 0.3370 0.7280 'International Tables Vol C Tables 4.2.6.8 and 6.1.1.4'
N N 0.0060 0.0030 'International Tables Vol C Tables 4.2.6.8 and 6.1.1.4'
O O 0.0110 0.0060 'International Tables Vol C Tables 4.2.6.8 and 6.1.1.4'

loop_
_geom_angle_atom_site_label_1
_geom_angle_atom_site_label_2
_geom_angle_atom_site_label_3
_geom_angle_site_symmetry_1
_geom_angle_site_symmetry_3
_geom_angle
_geom_angle_publ_flag
O2 Mn1 O8 . . 86.85(6) ?
O2 Mn1 O9 . . 92.31(6) ?
O2 Mn1 O10 . . 174.70(6) ?
O2 Mn1 N2 . . 84.43(6) ?
O3 Mn1 O2 . . 97.60(6) ?
O3 Mn1 O8 . . 175.43(6) ?
O3 Mn1 O9 . . 91.91(6) ?
O3 Mn1 O10 . . 86.29(6) ?
O3 Mn1 N2 . . 85.17(6) ?
O8 Mn1 O9 . . 88.92(6) ?
O8 Mn1 O10 . . 89.21(6) ?
O8 Mn1 N2 . . 94.29(6) ?
O9 Mn1 O10 . . 91.16(6) ?
O9 Mn1 N2 . . 175.29(6) ?
O10 Mn1 N2 . . 92.34(6) ?
O1 Mn2 O6 . . 170.61(6) ?
O1 Mn2 O9 . . 89.49(6) ?
O1 Mn2 O11 . . 88.90(5) ?
O1 Mn2 N1 . . 86.27(6) ?
O4 Mn2 O1 . . 97.75(6) ?
O4 Mn2 O6 . . 91.45(6) ?
O4 Mn2 O9 . . 90.02(6) ?
O4 Mn2 O11 . . 89.10(5) ?
O4 Mn2 N1 . . 174.27(6) ?
O6 Mn2 O9 . . 88.61(5) ?
O6 Mn2 O11 . . 93.15(5) ?
O6 Mn2 N1 . . 84.69(6) ?
O9 Mn2 O11 . . 178.04(6) ?
O9 Mn2 N1 . . 94.11(6) ?
O11 Mn2 N1 . . 86.89(6) ?
O13 Mn3 O17 . . 170.86(6) ?
O13 Mn3 O21 . . 84.47(6) ?
O13 Mn3 O22 . . 89.52(6) ?
O13 Mn3 N5 . . 83.28(6) ?
O15 Mn3 O13 . . 100.63(6) ?
O15 Mn3 O17 . . 88.49(6) ?
O15 Mn3 O21 . . 172.45(6) ?
O15 Mn3 O22 . . 95.02(6) ?
O15 Mn3 N5 . . 84.32(6) ?
O17 Mn3 O22 . . 89.03(6) ?
O17 Mn3 N5 . . 98.40(6) ?
O21 Mn3 O17 . . 86.52(6) ?
O21 Mn3 O22 . . 90.55(6) ?
O21 Mn3 N5 . . 90.82(6) ?
O22 Mn3 N5 . . 172.51(6) ?
O12 Mn4 O14 . . 97.04(6) ?
O12 Mn4 O19 . . 90.47(6) ?
O12 Mn4 O20 . . 91.25(5) ?
O12 Mn4 O22 . . 88.94(6) ?
O12 Mn4 N6 . . 175.55(6) ?
O14 Mn4 O19 . . 172.28(6) ?
O14 Mn4 O20 . . 89.45(6) ?
O14 Mn4 O22 . . 92.31(6) ?
O14 Mn4 N6 . . 86.78(6) ?
O19 Mn4 O20 . . 88.57(5) ?
O19 Mn4 O22 . . 89.64(6) ?
O19 Mn4 N6 . . 85.65(6) ?
O20 Mn4 O22 . . 178.20(6) ?
O20 Mn4 N6 . . 86.48(6) ?
O22 Mn4 N6 . . 93.20(6) ?
C1 O1 Mn2 . . 136.20(13) ?
C1 O2 Mn1 . . 135.80(14) ?
C9 O3 Mn1 . . 132.79(14) ?
C9 O4 Mn2 . . 139.38(13) ?
C17 O6 Mn2 . . 126.66(13) ?
C25 O8 Mn1 . . 126.00(13) ?
Mn1 O9 Mn2 . . 114.68(6) ?
Mn1 O9 H9A . . 96.9(17) ?
Mn1 O9 H9B . . 120(2) ?
Mn2 O9 H9A . . 118.6(17) ?
Mn2 O9 H9B . . 95(2) ?
H9A O9 H9B . . 113(3) ?
C48 O10 Mn1 . . 139.39(14) ?
C43 O11 Mn2 1_455 . 144.18(14) ?
C53 O12 Mn4 . . 138.85(13) ?
C53 O13 Mn3 . . 131.60(14) ?
C61 O14 Mn4 . . 137.28(13) ?
C61 O15 Mn3 . . 134.89(14) ?
C69 O17 Mn3 . . 126.80(13) ?
C77 O19 Mn4 . . 125.56(13) ?
C95 O20 Mn4 . . 143.45(14) ?
C100 O21 Mn3 . . 146.13(14) ?
Mn3 O22 Mn4 . . 113.16(6) ?
Mn3 O22 H22A . . 99.9(16) ?
Mn3 O22 H22B . . 119(2) ?
Mn4 O22 H22A . . 118.4(16) ?
Mn4 O22 H22B . . 95(2) ?
H22A O22 H22B . . 113(3) ?
C33 N1 Mn2 . . 124.49(14) ?
C33 N1 C37 . . 117.62(18) ?
C37 N1 Mn2 . . 117.75(14) ?
C38 N2 Mn1 . . 121.24(14) ?
C42 N2 Mn1 . . 120.29(13) ?
C42 N2 C38 . . 117.38(18) ?
C43 N3 C44 . . 124.34(18) ?
C43 N3 C46 . . 117.55(17) ?
C46 N3 C44 . . 117.64(17) ?
C48 N4 C49 . . 119.05(17) ?
C48 N4 C51 . . 122.86(18) ?
C49 N4 C51 . . 118.08(17) ?
C85 N5 Mn3 . . 118.94(13) ?
C85 N5 C89 . . 117.71(18) ?
C89 N5 Mn3 . . 122.73(14) ?
C90 N6 Mn4 . . 126.99(14) ?
C94 N6 Mn4 . . 115.46(14) ?
C94 N6 C90 . . 117.40(18) ?
C95 N7 C96 . . 123.95(18) ?
C95 N7 C98 . . 117.56(18) ?
C98 N7 C96 . . 117.96(17) ?
C100 N8 C101 . . 118.32(17) ?
C100 N8 C103 . . 123.07(17) ?
C103 N8 C101 . . 118.50(17) ?
O1 C1 C2 . . 116.18(18) ?
O2 C1 O1 . . 126.35(19) ?
O2 C1 C2 . . 117.45(18) ?
C3 C2 C1 . . 119.81(19) ?
C3 C2 C7 . . 118.72(19) ?
C7 C2 C1 . . 121.42(18) ?
C2 C3 H3 . . 119.7 ?
C4 C3 C2 . . 120.7(2) ?
C4 C3 H3 . . 119.7 ?
C3 C4 C5 . . 120.9(2) ?
C3 C4 H4 . . 119.5 ?
C5 C4 H4 . . 119.5 ?
C4 C5 C8 . . 120.3(2) ?
C6 C5 C4 . . 118.21(19) ?
C6 C5 C8 . . 121.4(2) ?
C5 C6 H6 . . 119.5 ?
C7 C6 C5 . . 121.0(2) ?
C7 C6 H6 . . 119.5 ?
C2 C7 H7 . . 119.8 ?
C6 C7 C2 . . 120.3(2) ?
C6 C7 H7 . . 119.8 ?
C5 C8 H8A . . 109.5 ?
C5 C8 H8B . . 109.5 ?
C5 C8 H8C . . 109.5 ?
H8A C8 H8B . . 109.5 ?
H8A C8 H8C . . 109.5 ?
H8B C8 H8C . . 109.5 ?
O3 C9 C10 . . 117.14(18) ?
O4 C9 O3 . . 125.93(19) ?
O4 C9 C10 . . 116.90(18) ?
C11 C10 C9 . . 120.30(19) ?
C15 C10 C9 . . 121.41(19) ?
C15 C10 C11 . . 118.3(2) ?
C10 C11 H11 . . 119.7 ?
C12 C11 C10 . . 120.5(2) ?
C12 C11 H11 . . 119.7 ?
C11 C12 C13 . . 121.1(2) ?
C11 C12 H12 . . 119.4 ?
C13 C12 H12 . . 119.4 ?
C12 C13 C16 . . 120.8(2) ?
C14 C13 C12 . . 118.3(2) ?
C14 C13 C16 . . 120.9(2) ?
C13 C14 C15 . . 120.7(2) ?
C13 C14 H14 . . 119.6 ?
C15 C14 H14 . . 119.6 ?
C10 C15 C14 . . 121.0(2) ?
C10 C15 H15 . . 119.5 ?
C14 C15 H15 . . 119.5 ?
C13 C16 H16A . . 109.5 ?
C13 C16 H16B . . 109.5 ?
C13 C16 H16C . . 109.5 ?
H16A C16 H16B . . 109.5 ?
H16A C16 H16C . . 109.5 ?
H16B C16 H16C . . 109.5 ?
O5 C17 O6 . . 124.73(19) ?
O5 C17 C18 . . 117.28(18) ?
O6 C17 C18 . . 117.99(18) ?
C19 C18 C17 . . 121.26(19) ?
C19 C18 C23 . . 118.5(2) ?
C23 C18 C17 . . 120.26(19) ?
C18 C19 C20 . . 120.7(2) ?
C18 C19 H19 . . 119.6 ?
C20 C19 H19 . . 119.6 ?
C19 C20 H20 . . 119.4 ?
C21 C20 C19 . . 121.2(2) ?
C21 C20 H20 . . 119.4 ?
C20 C21 C22 . . 117.8(2) ?
C20 C21 C24 . . 121.6(2) ?
C22 C21 C24 . . 120.6(2) ?
C21 C22 H22 . . 119.4 ?
C23 C22 C21 . . 121.3(2) ?
C23 C22 H22 . . 119.4 ?
C18 C23 H23 . . 119.7 ?
C22 C23 C18 . . 120.5(2) ?
C22 C23 H23 . . 119.7 ?
C21 C24 H24A . . 109.5 ?
C21 C24 H24B . . 109.5 ?
C21 C24 H24C . . 109.5 ?
H24A C24 H24B . . 109.5 ?
H24A C24 H24C . . 109.5 ?
H24B C24 H24C . . 109.5 ?
O7 C25 O8 . . 125.4(2) ?
O7 C25 C26 . . 116.86(19) ?
O8 C25 C26 . . 117.77(19) ?
C31 C26 C27 . . 118.6(2) ?
C31 C26 C25 . . 120.8(2) ?
C27 C26 C25 . . 120.5(2) ?
C26 C27 H27 . . 119.8 ?
C28 C27 C26 . . 120.4(2) ?
C28 C27 H27 . . 119.8 ?
C27 C28 C29 . . 121.5(3) ?
C27 C28 H28 . . 119.2 ?
C29 C28 H28 . . 119.2 ?
C28 C29 C32 . . 120.7(3) ?
C30 C29 C28 . . 117.6(2) ?
C30 C29 C32 . . 121.7(3) ?
C29 C30 C31 . . 121.5(3) ?
C29 C30 H30 . . 119.3 ?
C31 C30 H30 . . 119.3 ?
C26 C31 C30 . . 120.3(2) ?
C26 C31 H31 . . 119.8 ?
C30 C31 H31 . . 119.8 ?
C29 C32 H32A . . 109.5 ?
C29 C32 H32B . . 109.5 ?
C29 C32 H32C . . 109.5 ?
H32A C32 H32B . . 109.5 ?
H32A C32 H32C . . 109.5 ?
H32B C32 H32C . . 109.5 ?
N1 C33 C34 . . 122.7(2) ?
N1 C33 H33 . . 118.7 ?
C34 C33 H33 . . 118.7 ?
C33 C34 H34 . . 120.3 ?
C35 C34 C33 . . 119.4(2) ?
C35 C34 H34 . . 120.3 ?
C34 C35 C36 . . 118.6(2) ?
C34 C35 H35 . . 120.7 ?
C36 C35 H35 . . 120.7 ?
C35 C36 C37 . . 118.39(19) ?
C35 C36 C48 . 1_455 122.52(19) ?
C37 C36 C48 . 1_455 119.01(18) ?
N1 C37 C36 . . 123.30(19) ?
N1 C37 H37 . . 118.3 ?
C36 C37 H37 . . 118.3 ?
N2 C38 C39 . . 123.0(2) ?
N2 C38 H38 . . 118.5 ?
C39 C38 H38 . . 118.5 ?
C38 C39 H39 . . 120.5 ?
C40 C39 C38 . . 119.0(2) ?
C40 C39 H39 . . 120.5 ?
C39 C40 C41 . . 119.1(2) ?
C39 C40 H40 . . 120.5 ?
C41 C40 H40 . . 120.5 ?
C40 C41 C43 . . 124.26(19) ?
C42 C41 C40 . . 117.7(2) ?
C42 C41 C43 . . 117.84(18) ?
N2 C42 C41 . . 123.75(19) ?
N2 C42 H42 . . 118.1 ?
C41 C42 H42 . . 118.1 ?
O11 C43 N3 1_655 . 121.49(19) ?
O11 C43 C41 1_655 . 118.48(18) ?
N3 C43 C41 . . 120.00(18) ?
N3 C44 C45 . . 113.85(19) ?
N3 C44 H44A . . 108.8 ?
N3 C44 H44B . . 108.8 ?
C45 C44 H44A . . 108.8 ?
C45 C44 H44B . . 108.8 ?
H44A C44 H44B . . 107.7 ?
C44 C45 H45A . . 109.5 ?
C44 C45 H45B . . 109.5 ?
C44 C45 H45C . . 109.5 ?
H45A C45 H45B . . 109.5 ?
H45A C45 H45C . . 109.5 ?
H45B C45 H45C . . 109.5 ?
N3 C46 C47 . . 113.19(18) ?
N3 C46 H46A . . 108.9 ?
N3 C46 H46B . . 108.9 ?
C47 C46 H46A . . 108.9 ?
C47 C46 H46B . . 108.9 ?
H46A C46 H46B . . 107.8 ?
C46 C47 H47A . . 109.5 ?
C46 C47 H47B . . 109.5 ?
C46 C47 H47C . . 109.5 ?
H47A C47 H47B . . 109.5 ?
H47A C47 H47C . . 109.5 ?
H47B C47 H47C . . 109.5 ?
O10 C48 N4 . . 121.96(19) ?
O10 C48 C36 . 1_655 119.09(18) ?
N4 C48 C36 . 1_655 118.91(17) ?
N4 C49 C50 . . 113.82(19) ?
N4 C49 H49A . . 108.8 ?
N4 C49 H49B . . 108.8 ?
C50 C49 H49A . . 108.8 ?
C50 C49 H49B . . 108.8 ?
H49A C49 H49B . . 107.7 ?
C49 C50 H50A . . 109.5 ?
C49 C50 H50B . . 109.5 ?
C49 C50 H50C . . 109.5 ?
H50A C50 H50B . . 109.5 ?
H50A C50 H50C . . 109.5 ?
H50B C50 H50C . . 109.5 ?
N4 C51 C52 . . 113.39(19) ?
N4 C51 H51A . . 108.9 ?
N4 C51 H51B . . 108.9 ?
C52 C51 H51A . . 108.9 ?
C52 C51 H51B . . 108.9 ?
H51A C51 H51B . . 107.7 ?
C51 C52 H52A . . 109.5 ?
C51 C52 H52B . . 109.5 ?
C51 C52 H52C . . 109.5 ?
H52A C52 H52B . . 109.5 ?
H52A C52 H52C . . 109.5 ?
H52B C52 H52C . . 109.5 ?
O12 C53 O13 . . 125.68(19) ?
O12 C53 C54 . . 116.39(18) ?
O13 C53 C54 . . 117.92(18) ?
C55 C54 C53 . . 121.96(19) ?
C55 C54 C59 . . 118.4(2) ?
C59 C54 C53 . . 119.61(19) ?
C54 C55 H55 . . 119.7 ?
C56 C55 C54 . . 120.7(2) ?
C56 C55 H55 . . 119.7 ?
C55 C56 C57 . . 121.5(2) ?
C55 C56 H56 . . 119.2 ?
C57 C56 H56 . . 119.2 ?
C56 C57 C58 . . 117.5(2) ?
C56 C57 C60 . . 121.4(2) ?
C58 C57 C60 . . 121.1(2) ?
C57 C58 H58 . . 119.4 ?
C59 C58 C57 . . 121.2(2) ?
C59 C58 H58 . . 119.4 ?
C54 C59 H59 . . 119.7 ?
C58 C59 C54 . . 120.6(2) ?
C58 C59 H59 . . 119.7 ?
C57 C60 H60A . . 109.5 ?
C57 C60 H60B . . 109.5 ?
C57 C60 H60C . . 109.5 ?
H60A C60 H60B . . 109.5 ?
H60A C60 H60C . . 109.5 ?
H60B C60 H60C . . 109.5 ?
O14 C61 C62 . . 115.51(18) ?
O15 C61 O14 . . 126.27(19) ?
O15 C61 C62 . . 118.21(18) ?
C63 C62 C61 . . 121.92(18) ?
C67 C62 C61 . . 119.52(18) ?
C67 C62 C63 . . 118.56(19) ?
C62 C63 H63 . . 119.8 ?
C64 C63 C62 . . 120.5(2) ?
C64 C63 H63 . . 119.8 ?
C63 C64 C65 . . 121.0(2) ?
C63 C64 H64 . . 119.5 ?
C65 C64 H64 . . 119.5 ?
C64 C65 C68 . . 121.5(2) ?
C66 C65 C64 . . 118.06(19) ?
C66 C65 C68 . . 120.40(19) ?
C65 C66 H66 . . 119.5 ?
C67 C66 C65 . . 121.0(2) ?
C67 C66 H66 . . 119.5 ?
C62 C67 H67 . . 119.6 ?
C66 C67 C62 . . 120.9(2) ?
C66 C67 H67 . . 119.6 ?
C65 C68 H68A . . 109.5 ?
C65 C68 H68B . . 109.5 ?
C65 C68 H68C . . 109.5 ?
H68A C68 H68B . . 109.5 ?
H68A C68 H68C . . 109.5 ?
H68B C68 H68C . . 109.5 ?
O16 C69 O17 . . 125.0(2) ?
O16 C69 C70 . . 116.66(19) ?
O17 C69 C70 . . 118.28(19) ?
C71 C70 C69 . . 121.2(2) ?
C71 C70 C75 . . 118.2(2) ?
C75 C70 C69 . . 120.65(19) ?
C70 C71 C72 . . 120.3(2) ?
C70 C71 H71 . . 119.8 ?
C72 C71 H71 . . 119.8 ?
C71 C72 H72 . . 119.2 ?
C73 C72 C71 . . 121.7(2) ?
C73 C72 H72 . . 119.2 ?
C72 C73 C74 . . 117.5(2) ?
C72 C73 C76 . . 122.1(2) ?
C74 C73 C76 . . 120.3(2) ?
C73 C74 H74 . . 119.3 ?
C75 C74 C73 . . 121.4(2) ?
C75 C74 H74 . . 119.3 ?
C70 C75 H75 . . 119.5 ?
C74 C75 C70 . . 120.9(2) ?
C74 C75 H75 . . 119.5 ?
C73 C76 H76A . . 109.5 ?
C73 C76 H76B . . 109.5 ?
C73 C76 H76C . . 109.5 ?
H76A C76 H76B . . 109.5 ?
H76A C76 H76C . . 109.5 ?
H76B C76 H76C . . 109.5 ?
O18 C77 O19 . . 125.1(2) ?
O18 C77 C78 . . 117.55(19) ?
O19 C77 C78 . . 117.31(18) ?
C83 C78 C79 . . 118.6(2) ?
C83 C78 C77 . . 121.03(19) ?
C79 C78 C77 . . 120.38(19) ?
C78 C79 C80 . . 120.6(2) ?
C78 C79 H79 . . 119.7 ?
C80 C79 H79 . . 119.7 ?
C79 C80 C81 . . 121.4(2) ?
C79 C80 H80 . . 119.3 ?
C81 C80 H80 . . 119.3 ?
C80 C81 C82 . . 117.5(2) ?
C80 C81 C84 . . 121.5(2) ?
C82 C81 C84 . . 121.0(2) ?
C81 C82 H82 . . 119.3 ?
C83 C82 C81 . . 121.3(2) ?
C83 C82 H82 . . 119.3 ?
C78 C83 C82 . . 120.6(2) ?
C78 C83 H83 . . 119.7 ?
C82 C83 H83 . . 119.7 ?
C81 C84 H84A . . 109.5 ?
C81 C84 H84B . . 109.5 ?
C81 C84 H84C . . 109.5 ?
H84A C84 H84B . . 109.5 ?
H84A C84 H84C . . 109.5 ?
H84B C84 H84C . . 109.5 ?
N5 C85 C86 . . 123.48(19) ?
N5 C85 H85 . . 118.3 ?
C86 C85 H85 . . 118.3 ?
C85 C86 C87 . . 117.8(2) ?
C85 C86 C95 . 1_455 117.21(18) ?
C87 C86 C95 . 1_455 124.91(19) ?
C88 C87 C86 . . 118.8(2) ?
C88 C87 H87 . . 120.6 ?
C86 C87 H87 . . 120.6 ?
C87 C88 H88 . . 120.4 ?
C89 C88 C87 . . 119.3(2) ?
C89 C88 H88 . . 120.4 ?
N5 C89 C88 . . 122.9(2) ?
N5 C89 H89 . . 118.5 ?
C88 C89 H89 . . 118.5 ?
N6 C90 C91 . . 122.7(2) ?
N6 C90 H90 . . 118.7 ?
C91 C90 H90 . . 118.7 ?
C90 C91 C92 . . 119.6(2) ?
C90 C91 H91 . . 120.2 ?
C92 C91 H91 . . 120.2 ?
C91 C92 C93 . . 118.3(2) ?
C91 C92 H92 . . 120.8 ?
C93 C92 H92 . . 120.8 ?
C92 C93 C100 . 1_655 124.11(19) ?
C94 C93 C92 . . 118.32(19) ?
C94 C93 C100 . 1_655 117.50(18) ?
N6 C94 C93 . . 123.62(19) ?
N6 C94 H94 . . 118.2 ?
C93 C94 H94 . . 118.2 ?
O20 C95 N7 . . 121.7(2) ?
O20 C95 C86 . 1_655 118.05(18) ?
N7 C95 C86 . 1_655 120.13(18) ?
N7 C96 C97 . . 113.40(19) ?
N7 C96 H96A . . 108.9 ?
N7 C96 H96B . . 108.9 ?
C97 C96 H96A . . 108.9 ?
C97 C96 H96B . . 108.9 ?
H96A C96 H96B . . 107.7 ?
C96 C97 H97A . . 109.5 ?
C96 C97 H97B . . 109.5 ?
C96 C97 H97C . . 109.5 ?
H97A C97 H97B . . 109.5 ?
H97A C97 H97C . . 109.5 ?
H97B C97 H97C . . 109.5 ?
N7 C98 C99 . . 113.18(19) ?
N7 C98 H98A . . 108.9 ?
N7 C98 H98B . . 108.9 ?
C99 C98 H98A . . 108.9 ?
C99 C98 H98B . . 108.9 ?
H98A C98 H98B . . 107.8 ?
C98 C99 H99A . . 109.5 ?
C98 C99 H99B . . 109.5 ?
C98 C99 H99C . . 109.5 ?
H99A C99 H99B . . 109.5 ?
H99A C99 H99C . . 109.5 ?
H99B C99 H99C . . 109.5 ?
O21 C100 N8 . . 121.72(19) ?
O21 C100 C93 . 1_455 119.68(18) ?
N8 C100 C93 . 1_455 118.45(17) ?
N8 C101 C102 . . 112.10(19) ?
N8 C101 H10A . . 109.2 ?
N8 C101 H10B . . 109.2 ?
C102 C101 H10A . . 109.2 ?
C102 C101 H10B . . 109.2 ?
H10A C101 H10B . . 107.9 ?
C101 C102 H10H . . 109.5 ?
C101 C102 H10I . . 109.5 ?
C101 C102 H10J . . 109.5 ?
H10H C102 H10I . . 109.5 ?
H10H C102 H10J . . 109.5 ?
H10I C102 H10J . . 109.5 ?
N8 C103 C104 . . 113.38(18) ?
N8 C103 H10C . . 108.9 ?
N8 C103 H10D . . 108.9 ?
C104 C103 H10C . . 108.9 ?
C104 C103 H10D . . 108.9 ?
H10C C103 H10D . . 107.7 ?
C103 C104 H10E . . 109.5 ?
C103 C104 H10F . . 109.5 ?
C103 C104 H10G . . 109.5 ?
H10E C104 H10F . . 109.5 ?
H10E C104 H10G . . 109.5 ?
H10F C104 H10G . . 109.5 ?

loop_
_geom_bond_atom_site_label_1
_geom_bond_atom_site_label_2
_geom_bond_site_symmetry_2
_geom_bond_distance
_geom_bond_publ_flag
Mn1 O2 . 2.1528(14) .
Mn1 O3 . 2.1429(15) .
Mn1 O8 . 2.1743(15) .
Mn1 O9 . 2.1848(15) .
Mn1 O10 . 2.1936(14) .
Mn1 N2 . 2.2854(18) .
Mn2 O1 . 2.1482(15) .
Mn2 O4 . 2.1197(15) .
Mn2 O6 . 2.1694(14) .
Mn2 O9 . 2.2026(14) .
Mn2 O11 . 2.2109(13) .
Mn2 N1 . 2.3152(18) .
Mn3 O13 . 2.1716(14) .
Mn3 O15 . 2.1608(14) .
Mn3 O17 . 2.1898(15) .
Mn3 O21 . 2.1755(14) .
Mn3 O22 . 2.1913(15) .
Mn3 N5 . 2.2817(17) .
Mn4 O12 . 2.1071(15) .
Mn4 O14 . 2.1419(15) .
Mn4 O19 . 2.1540(15) .
Mn4 O20 . 2.1990(13) .
Mn4 O22 . 2.2069(14) .
Mn4 N6 . 2.2799(18) .
O1 C1 . 1.263(2) ?
O2 C1 . 1.252(2) ?
O3 C9 . 1.260(2) ?
O4 C9 . 1.258(2) ?
O5 C17 . 1.259(2) ?
O6 C17 . 1.271(2) ?
O7 C25 . 1.257(3) ?
O9 H9A . 0.94(3) ?
O9 H9B . 0.937(18) ?
O11 C43 1_455 1.246(2) ?
O12 C53 . 1.258(2) ?
O13 C53 . 1.261(2) ?
O14 C61 . 1.264(2) ?
O15 C61 . 1.248(2) ?
O16 C69 . 1.260(2) ?
O17 C69 . 1.262(3) ?
O18 C77 . 1.256(2) ?
O19 C77 . 1.263(2) ?
O22 H22A . 0.92(3) ?
O22 H22B . 0.98(4) ?
N1 C33 . 1.338(3) ?
N1 C37 . 1.340(3) ?
N2 C38 . 1.343(3) ?
N3 C43 . 1.338(3) ?
N3 C44 . 1.473(3) ?
N3 C46 . 1.470(3) ?
N4 C48 . 1.327(3) ?
N4 C49 . 1.472(3) ?
N4 C51 . 1.477(3) ?
N5 C85 . 1.338(3) ?
N5 C89 . 1.338(3) ?
N6 C90 . 1.341(3) ?
N6 C94 . 1.337(3) ?
N7 C95 . 1.331(3) ?
N7 C96 . 1.479(3) ?
N7 C98 . 1.470(3) ?
N8 C100 . 1.329(3) ?
N8 C101 . 1.474(3) ?
N8 C103 . 1.472(2) ?
C1 C2 . 1.508(3) ?
C3 C2 . 1.389(3) ?
C3 H3 . 0.9300 ?
C4 C3 . 1.383(3) ?
C4 H4 . 0.9300 ?
C5 C6 . 1.390(3) ?
C5 C4 . 1.391(3) ?
C5 C8 . 1.507(3) ?
C6 C7 . 1.387(3) ?
C6 H6 . 0.9300 ?
C7 C2 . 1.391(3) ?
C7 H7 . 0.9300 ?
C8 H8A . 0.9600 ?
C8 H8B . 0.9600 ?
C8 H8C . 0.9600 ?
C9 C10 . 1.496(3) ?
C10 C15 . 1.388(3) ?
C11 C12 . 1.386(3) ?
C11 C10 . 1.394(3) ?
C11 H11 . 0.9300 ?
C12 C13 . 1.388(3) ?
C12 H12 . 0.9300 ?
C14 C13 . 1.387(3) ?
C14 C15 . 1.388(3) ?
C14 H14 . 0.9300 ?
C15 H15 . 0.9300 ?
C16 C13 . 1.505(3) ?
C16 H16A . 0.9600 ?
C16 H16B . 0.9600 ?
C16 H16C . 0.9600 ?
C18 C17 . 1.498(3) ?
C18 C19 . 1.384(3) ?
C18 C23 . 1.389(3) ?
C19 H19 . 0.9300 ?
C20 C21 . 1.385(3) ?
C20 C19 . 1.387(3) ?
C20 H20 . 0.9300 ?
C21 C22 . 1.391(3) ?
C21 C24 . 1.504(3) ?
C22 C23 . 1.383(3) ?
C22 H22 . 0.9300 ?
C23 H23 . 0.9300 ?
C24 H24A . 0.9600 ?
C24 H24B . 0.9600 ?
C24 H24C . 0.9600 ?
C25 O8 . 1.267(3) ?
C25 C26 . 1.506(3) ?
C26 C27 . 1.393(3) ?
C26 C31 . 1.379(3) ?
C27 H27 . 0.9300 ?
C28 C27 . 1.380(3) ?
C28 H28 . 0.9300 ?
C29 C28 . 1.388(4) ?
C29 C30 . 1.380(4) ?
C30 H30 . 0.9300 ?
C31 C30 . 1.394(3) ?
C31 H31 . 0.9300 ?
C32 C29 . 1.507(3) ?
C32 H32A . 0.9600 ?
C32 H32B . 0.9600 ?
C32 H32C . 0.9600 ?
C33 C34 . 1.383(3) ?
C33 H33 . 0.9300 ?
C34 H34 . 0.9300 ?
C35 C34 . 1.380(3) ?
C35 C36 . 1.387(3) ?
C35 H35 . 0.9300 ?
C36 C48 1_455 1.508(3) ?
C37 C36 . 1.387(3) ?
C37 H37 . 0.9300 ?
C38 H38 . 0.9300 ?
C39 C38 . 1.383(3) ?
C39 C40 . 1.380(3) ?
C39 H39 . 0.9300 ?
C40 H40 . 0.9300 ?
C41 C40 . 1.393(3) ?
C41 C42 . 1.391(3) ?
C41 C43 . 1.498(3) ?
C42 N2 . 1.336(3) ?
C42 H42 . 0.9300 ?
C43 O11 1_655 1.246(2) ?
C44 C45 . 1.511(3) ?
C44 H44A . 0.9700 ?
C44 H44B . 0.9700 ?
C45 H45A . 0.9600 ?
C45 H45B . 0.9600 ?
C45 H45C . 0.9600 ?
C46 C47 . 1.512(3) ?
C46 H46A . 0.9700 ?
C46 H46B . 0.9700 ?
C47 H47A . 0.9600 ?
C47 H47B . 0.9600 ?
C47 H47C . 0.9600 ?
C48 O10 . 1.244(2) ?
C48 C36 1_655 1.508(3) ?
C49 C50 . 1.512(3) ?
C49 H49A . 0.9700 ?
C49 H49B . 0.9700 ?
C50 H50A . 0.9600 ?
C50 H50B . 0.9600 ?
C50 H50C . 0.9600 ?
C51 C52 . 1.509(3) ?
C51 H51A . 0.9700 ?
C51 H51B . 0.9700 ?
C52 H52A . 0.9600 ?
C52 H52B . 0.9600 ?
C52 H52C . 0.9600 ?
C53 C54 . 1.504(3) ?
C54 C55 . 1.383(3) ?
C54 C59 . 1.394(3) ?
C55 H55 . 0.9300 ?
C56 C55 . 1.382(3) ?
C56 C57 . 1.391(3) ?
C56 H56 . 0.9300 ?
C57 C60 . 1.505(3) ?
C58 C59 . 1.383(3) ?
C58 C57 . 1.392(3) ?
C58 H58 . 0.9300 ?
C59 H59 . 0.9300 ?
C60 H60A . 0.9600 ?
C60 H60B . 0.9600 ?
C60 H60C . 0.9600 ?
C62 C61 . 1.508(3) ?
C62 C67 . 1.387(3) ?
C63 C62 . 1.392(3) ?
C63 C64 . 1.388(3) ?
C63 H63 . 0.9300 ?
C64 H64 . 0.9300 ?
C65 C66 . 1.391(3) ?
C65 C64 . 1.392(3) ?
C65 C68 . 1.509(3) ?
C66 H66 . 0.9300 ?
C67 C66 . 1.384(3) ?
C67 H67 . 0.9300 ?
C68 H68A . 0.9600 ?
C68 H68B . 0.9600 ?
C68 H68C . 0.9600 ?
C70 C69 . 1.509(3) ?
C70 C71 . 1.383(3) ?
C70 C75 . 1.391(3) ?
C71 C72 . 1.390(3) ?
C71 H71 . 0.9300 ?
C72 C73 . 1.382(3) ?
C72 H72 . 0.9300 ?
C73 C74 . 1.385(3) ?
C74 H74 . 0.9300 ?
C75 C74 . 1.379(3) ?
C75 H75 . 0.9300 ?
C76 C73 . 1.514(3) ?
C76 H76A . 0.9600 ?
C76 H76B . 0.9600 ?
C76 H76C . 0.9600 ?
C77 C78 . 1.506(3) ?
C78 C83 . 1.381(3) ?
C79 C78 . 1.384(3) ?
C79 C80 . 1.386(3) ?
C79 H79 . 0.9300 ?
C80 H80 . 0.9300 ?
C81 C80 . 1.388(3) ?
C81 C84 . 1.507(3) ?
C82 C81 . 1.389(3) ?
C82 C83 . 1.388(3) ?
C82 H82 . 0.9300 ?
C83 H83 . 0.9300 ?
C84 H84A . 0.9600 ?
C84 H84B . 0.9600 ?
C84 H84C . 0.9600 ?
C85 H85 . 0.9300 ?
C86 C85 . 1.389(3) ?
C86 C95 1_455 1.497(3) ?
C87 C88 . 1.382(3) ?
C87 C86 . 1.395(3) ?
C87 H87 . 0.9300 ?
C88 H88 . 0.9300 ?
C89 C88 . 1.376(3) ?
C89 H89 . 0.9300 ?
C90 H90 . 0.9300 ?
C91 C90 . 1.380(3) ?
C91 C92 . 1.381(3) ?
C91 H91 . 0.9300 ?
C92 H92 . 0.9300 ?
C93 C92 . 1.389(3) ?
C93 C94 . 1.386(3) ?
C93 C100 1_655 1.502(3) ?
C94 H94 . 0.9300 ?
C95 O20 . 1.243(2) ?
C95 C86 1_655 1.497(3) ?
C96 C97 . 1.516(3) ?
C96 H96A . 0.9700 ?
C96 H96B . 0.9700 ?
C97 H97A . 0.9600 ?
C97 H97B . 0.9600 ?
C97 H97C . 0.9600 ?
C98 C99 . 1.517(3) ?
C98 H98A . 0.9700 ?
C98 H98B . 0.9700 ?
C99 H99A . 0.9600 ?
C99 H99B . 0.9600 ?
C99 H99C . 0.9600 ?
C100 O21 . 1.243(2) ?
C100 C93 1_455 1.502(3) ?
C101 C102 . 1.509(3) ?
C101 H10A . 0.9700 ?
C101 H10B . 0.9700 ?
C102 H10H . 0.9600 ?
C102 H10I . 0.9600 ?
C102 H10J . 0.9600 ?
C103 C104 . 1.512(3) ?
C103 H10C . 0.9700 ?
C103 H10D . 0.9700 ?
C104 H10E . 0.9600 ?
C104 H10F . 0.9600 ?
C104 H10G . 0.9600 ?

loop_
_geom_hbond_atom_site_label_D
_geom_hbond_atom_site_label_H
_geom_hbond_atom_site_label_A
_geom_hbond_site_symmetry_A
_geom_hbond_distance_DH
_geom_hbond_distance_HA
_geom_hbond_distance_DA
_geom_hbond_angle_DHA
_geom_hbond_publ_flag
O9 H9A O7 . 0.94(3) 1.62(3) 2.552(2) 170(3) yes
O9 H9B O5 . 0.94(2) 1.59(2) 2.520(2) 173(3) yes
O22 H22A O16 . 0.92(3) 1.64(3) 2.544(2) 166(2) yes
O22 H22B O18 . 0.97(4) 1.60(4) 2.558(2) 169(3) yes
C52 H52A Cg12 1_655 0.96 2.87 3.782(3) 160 yes
C60 H60C Cg1 2_556 0.96 2.99 3.841(3) 149 yes
C84 H84B Cg10 2_656 0.96 2.88 3.609(3) 134 yes
C104 H10E Cg5 1_455 0.96 2.82 3.709(3) 155 yes

loop_
_geom_torsion_atom_site_label_1
_geom_torsion_atom_site_label_2
_geom_torsion_atom_site_label_3
_geom_torsion_atom_site_label_4
_geom_torsion_site_symmetry_1
_geom_torsion_site_symmetry_2
_geom_torsion_site_symmetry_3
_geom_torsion_site_symmetry_4
_geom_torsion
_geom_torsion_publ_flag
O3 Mn1 O2 C1 . . . . -79.9(2) ?
O8 Mn1 O2 C1 . . . . 101.1(2) ?
O9 Mn1 O2 C1 . . . . 12.3(2) ?
N2 Mn1 O2 C1 . . . . -164.3(2) ?
O2 Mn1 O3 C9 . . . . 66.64(18) ?
O9 Mn1 O3 C9 . . . . -25.94(18) ?
O10 Mn1 O3 C9 . . . . -116.98(18) ?
N2 Mn1 O3 C9 . . . . 150.36(18) ?
O2 Mn1 O8 C25 . . . . -73.48(17) ?
O9 Mn1 O8 C25 . . . . 18.89(17) ?
O10 Mn1 O8 C25 . . . . 110.06(17) ?
N2 Mn1 O8 C25 . . . . -157.65(17) ?
O3 Mn1 O9 Mn2 . . . . 51.35(8) ?
O2 Mn1 O9 Mn2 . . . . -46.34(8) ?
O8 Mn1 O9 Mn2 . . . . -133.14(8) ?
O10 Mn1 O9 Mn2 . . . . 137.67(7) ?
O3 Mn1 O10 C48 . . . . -152.6(2) ?
O8 Mn1 O10 C48 . . . . 26.7(2) ?
O9 Mn1 O10 C48 . . . . 115.6(2) ?
N2 Mn1 O10 C48 . . . . -67.6(2) ?
O2 Mn1 N2 C38 . . . . -29.95(15) ?
O2 Mn1 N2 C42 . . . . 137.82(15) ?
O3 Mn1 N2 C38 . . . . -128.09(15) ?
O3 Mn1 N2 C42 . . . . 39.68(14) ?
O8 Mn1 N2 C38 . . . . 56.46(15) ?
O8 Mn1 N2 C42 . . . . -135.77(14) ?
O10 Mn1 N2 C38 . . . . 145.84(15) ?
O10 Mn1 N2 C42 . . . . -46.39(15) ?
O4 Mn2 O1 C1 . . . . 56.3(2) ?
O9 Mn2 O1 C1 . . . . -33.7(2) ?
O11 Mn2 O1 C1 . . . . 145.2(2) ?
N1 Mn2 O1 C1 . . . . -127.8(2) ?
O1 Mn2 O4 C9 . . . . -79.6(2) ?
O6 Mn2 O4 C9 . . . . 98.5(2) ?
O9 Mn2 O4 C9 . . . . 9.9(2) ?
O11 Mn2 O4 C9 . . . . -168.3(2) ?
O4 Mn2 O6 C17 . . . . -79.50(17) ?
O9 Mn2 O6 C17 . . . . 10.48(17) ?
O11 Mn2 O6 C17 . . . . -168.68(17) ?
N1 Mn2 O6 C17 . . . . 104.74(17) ?
O1 Mn2 O9 Mn1 . . . . 51.85(8) ?
O4 Mn2 O9 Mn1 . . . . -45.90(8) ?
O6 Mn2 O9 Mn1 . . . . -137.35(8) ?
N1 Mn2 O9 Mn1 . . . . 138.08(8) ?
O1 Mn2 N1 C33 . . . . 30.76(16) ?
O1 Mn2 N1 C37 . . . . -144.83(14) ?
O6 Mn2 N1 C33 . . . . -146.69(16) ?
O6 Mn2 N1 C37 . . . . 37.72(14) ?
O9 Mn2 N1 C33 . . . . -58.46(16) ?
O9 Mn2 N1 C37 . . . . 125.94(14) ?
O11 Mn2 N1 C33 . . . . 119.86(16) ?
O11 Mn2 N1 C37 . . . . -55.74(14) ?
O15 Mn3 O13 C53 . . . . -66.18(18) ?
O21 Mn3 O13 C53 . . . . 119.44(18) ?
O22 Mn3 O13 C53 . . . . 28.84(18) ?
N5 Mn3 O13 C53 . . . . -149.08(18) ?
O13 Mn3 O15 C61 . . . . 74.1(2) ?
O17 Mn3 O15 C61 . . . . -105.2(2) ?
O22 Mn3 O15 C61 . . . . -16.3(2) ?
N5 Mn3 O15 C61 . . . . 156.2(2) ?
O15 Mn3 O17 C69 . . . . 83.06(17) ?
O21 Mn3 O17 C69 . . . . -102.60(17) ?
O22 Mn3 O17 C69 . . . . -11.99(17) ?
N5 Mn3 O17 C69 . . . . 167.09(17) ?
O13 Mn3 O21 C100 . . . . 156.8(3) ?
O17 Mn3 O21 C100 . . . . -24.7(3) ?
O22 Mn3 O21 C100 . . . . -113.7(3) ?
N5 Mn3 O21 C100 . . . . 73.6(3) ?
O13 Mn3 O22 Mn4 . . . . -56.91(8) ?
O15 Mn3 O22 Mn4 . . . . 43.72(8) ?
O17 Mn3 O22 Mn4 . . . . 132.11(8) ?
O21 Mn3 O22 Mn4 . . . . -141.38(8) ?
O13 Mn3 N5 C85 . . . . -44.99(14) ?
O13 Mn3 N5 C89 . . . . 125.77(16) ?
O15 Mn3 N5 C85 . . . . -146.43(14) ?
O15 Mn3 N5 C89 . . . . 24.33(15) ?
O17 Mn3 N5 C85 . . . . 125.95(14) ?
O17 Mn3 N5 C89 . . . . -63.30(16) ?
O21 Mn3 N5 C85 . . . . 39.35(14) ?
O21 Mn3 N5 C89 . . . . -149.90(15) ?
O14 Mn4 O12 C53 . . . . 84.7(2) ?
O19 Mn4 O12 C53 . . . . -97.1(2) ?
O20 Mn4 O12 C53 . . . . 174.3(2) ?
O22 Mn4 O12 C53 . . . . -7.5(2) ?
O12 Mn4 O14 C61 . . . . -59.5(2) ?
O20 Mn4 O14 C61 . . . . -150.7(2) ?
O22 Mn4 O14 C61 . . . . 29.7(2) ?
N6 Mn4 O14 C61 . . . . 122.8(2) ?
O12 Mn4 O19 C77 . . . . 66.94(17) ?
O20 Mn4 O19 C77 . . . . 158.19(17) ?
O22 Mn4 O19 C77 . . . . -22.00(17) ?
N6 Mn4 O19 C77 . . . . -115.24(17) ?
O12 Mn4 O20 C95 . . . . -86.5(2) ?
O14 Mn4 O20 C95 . . . . 10.5(2) ?
O19 Mn4 O20 C95 . . . . -177.0(2) ?
N6 Mn4 O20 C95 . . . . 97.3(2) ?
O12 Mn4 O22 Mn3 . . . . 50.24(8) ?
O14 Mn4 O22 Mn3 . . . . -46.76(8) ?
O19 Mn4 O22 Mn3 . . . . 140.72(8) ?
N6 Mn4 O22 Mn3 . . . . -133.66(8) ?
O14 Mn4 N6 C90 . . . . -37.95(16) ?
O14 Mn4 N6 C94 . . . . 137.43(14) ?
O19 Mn4 N6 C90 . . . . 143.58(17) ?
O19 Mn4 N6 C94 . . . . -41.05(14) ?
O20 Mn4 N6 C90 . . . . -127.59(17) ?
O20 Mn4 N6 C94 . . . . 47.78(14) ?
O22 Mn4 N6 C90 . . . . 54.18(17) ?
O22 Mn4 N6 C94 . . . . -130.44(14) ?
Mn2 O1 C1 O2 . . . . 1.6(4) ?
Mn2 O1 C1 C2 . . . . -176.61(13) ?
Mn1 O2 C1 O1 . . . . 12.9(3) ?
Mn1 O2 C1 C2 . . . . -168.92(14) ?
Mn1 O3 C9 O4 . . . . -9.7(3) ?
Mn1 O3 C9 C10 . . . . 172.00(13) ?
Mn2 O4 C9 O3 . . . . 21.0(3) ?
Mn2 O4 C9 C10 . . . . -160.69(15) ?
Mn2 O6 C17 O5 . . . . 3.8(3) ?
Mn2 O6 C17 C18 . . . . -175.16(13) ?
C43 O11 Mn2 O1 1_455 . . . 0.3(2) ?
C43 O11 Mn2 O4 1_455 . . . 98.0(2) ?
C43 O11 Mn2 O6 1_455 . . . -170.5(2) ?
C43 O11 Mn2 N1 1_455 . . . -86.0(2) ?
Mn4 O12 C53 O13 . . . . -27.6(3) ?
Mn4 O12 C53 C54 . . . . 154.13(16) ?
Mn3 O13 C53 O12 . . . . 12.3(3) ?
Mn3 O13 C53 C54 . . . . -169.43(13) ?
Mn4 O14 C61 O15 . . . . -1.2(4) ?
Mn4 O14 C61 C62 . . . . 178.30(14) ?
Mn3 O15 C61 O14 . . . . -7.7(3) ?
Mn3 O15 C61 C62 . . . . 172.76(13) ?
Mn3 O17 C69 O16 . . . . 8.6(3) ?
Mn3 O17 C69 C70 . . . . -170.54(13) ?
Mn4 O19 C77 O18 . . . . 10.9(3) ?
Mn4 O19 C77 C78 . . . . -169.13(14) ?
Mn2 N1 C33 C34 . . . . -174.91(15) ?
C37 N1 C33 C34 . . . . 0.7(3) ?
Mn2 N1 C37 C36 . . . . 174.37(15) ?
C33 N1 C37 C36 . . . . -1.5(3) ?
Mn1 N2 C38 C39 . . . . 166.40(15) ?
C42 N2 C38 C39 . . . . -1.7(3) ?
C44 N3 C43 O11 . . . 1_655 -170.87(19) ?
C44 N3 C43 C41 . . . . 7.1(3) ?
C46 N3 C43 O11 . . . 1_655 1.0(3) ?
C46 N3 C43 C41 . . . . 178.99(18) ?
C43 N3 C44 C45 . . . . 89.3(3) ?
C46 N3 C44 C45 . . . . -82.6(2) ?
C43 N3 C46 C47 . . . . -72.9(2) ?
C44 N3 C46 C47 . . . . 99.5(2) ?
C49 N4 C48 O10 . . . . 0.3(3) ?
C49 N4 C48 C36 . . . 1_655 178.03(18) ?
C51 N4 C48 O10 . . . . -178.5(2) ?
C51 N4 C48 C36 . . . 1_655 -0.8(3) ?
C48 N4 C49 C50 . . . . -77.2(3) ?
C51 N4 C49 C50 . . . . 101.6(2) ?
C48 N4 C51 C52 . . . . 97.0(3) ?
C49 N4 C51 C52 . . . . -81.8(2) ?
Mn3 N5 C85 C86 . . . . 169.80(15) ?
Mn3 N5 C89 C88 . . . . -170.47(15) ?
C85 N5 C89 C88 . . . . 0.4(3) ?
C89 N5 C85 C86 . . . . -1.4(3) ?
Mn4 N6 C90 C91 . . . . 174.16(15) ?
Mn4 N6 C94 C93 . . . . -174.02(15) ?
C94 N6 C90 C91 . . . . -1.1(3) ?
C90 N6 C94 C93 . . . . 1.8(3) ?
C96 N7 C95 O20 . . . . 173.37(19) ?
C96 N7 C95 C86 . . . 1_655 -3.1(3) ?
C98 N7 C95 O20 . . . . 1.9(3) ?
C98 N7 C95 C86 . . . 1_655 -174.63(18) ?
C95 N7 C96 C97 . . . . -83.4(3) ?
C98 N7 C96 C97 . . . . 88.1(2) ?
C95 N7 C98 C99 . . . . 72.9(2) ?
C96 N7 C98 C99 . . . . -99.1(2) ?
C101 N8 C100 O21 . . . . 3.8(3) ?
C101 N8 C100 C93 . . . 1_455 -171.83(18) ?
C103 N8 C100 O21 . . . . 179.7(2) ?
C103 N8 C100 C93 . . . 1_455 4.2(3) ?
C100 N8 C101 C102 . . . . 72.1(2) ?
C103 N8 C101 C102 . . . . -104.1(2) ?
C100 N8 C103 C104 . . . . -98.1(2) ?
C101 N8 C103 C104 . . . . 77.9(2) ?
O1 C1 C2 C3 . . . . -11.1(3) ?
O1 C1 C2 C7 . . . . 166.19(19) ?
O2 C1 C2 C3 . . . . 170.53(19) ?
O2 C1 C2 C7 . . . . -12.2(3) ?
C4 C3 C2 C1 . . . . 174.29(19) ?
C4 C3 C2 C7 . . . . -3.1(3) ?
C5 C4 C3 C2 . . . . -0.2(3) ?
C6 C5 C4 C3 . . . . 3.5(3) ?
C8 C5 C4 C3 . . . . -172.6(2) ?
C4 C5 C6 C7 . . . . -3.4(3) ?
C8 C5 C6 C7 . . . . 172.6(2) ?
C5 C6 C7 C2 . . . . 0.1(3) ?
C6 C7 C2 C1 . . . . -174.18(19) ?
C6 C7 C2 C3 . . . . 3.1(3) ?
O4 C9 C10 C15 . . . . -169.21(19) ?
O3 C9 C10 C15 . . . . 9.3(3) ?
O4 C9 C10 C11 . . . . 11.9(3) ?
O3 C9 C10 C11 . . . . -169.58(19) ?
C11 C10 C15 C14 . . . . 0.1(3) ?
C9 C10 C15 C14 . . . . -178.75(19) ?
C12 C11 C10 C15 . . . . -0.9(3) ?
C12 C11 C10 C9 . . . . 177.93(19) ?
C10 C11 C12 C13 . . . . 0.5(3) ?
C15 C14 C13 C12 . . . . -1.5(3) ?
C15 C14 C13 C16 . . . . 178.7(2) ?
C11 C12 C13 C14 . . . . 0.7(3) ?
C11 C12 C13 C16 . . . . -179.5(2) ?
C13 C14 C15 C10 . . . . 1.1(3) ?
C19 C18 C17 O5 . . . . 172.8(2) ?
C19 C18 C17 O6 . . . . -8.2(3) ?
C23 C18 C17 O5 . . . . -6.7(3) ?
C23 C18 C17 O6 . . . . 172.3(2) ?
C17 C18 C19 C20 . . . . 179.9(2) ?
C23 C18 C19 C20 . . . . -0.6(4) ?
C17 C18 C23 C22 . . . . 179.8(2) ?
C19 C18 C23 C22 . . . . 0.3(3) ?
C21 C20 C19 C18 . . . . 0.0(4) ?
C19 C20 C21 C22 . . . . 0.9(4) ?
C19 C20 C21 C24 . . . . 179.8(2) ?
C20 C21 C22 C23 . . . . -1.1(4) ?
C24 C21 C22 C23 . . . . 180.0(2) ?
C21 C22 C23 C18 . . . . 0.5(4) ?
O7 C25 O8 Mn1 . . . . -19.4(3) ?
C26 C25 O8 Mn1 . . . . 160.32(13) ?
O7 C25 C26 C27 . . . . -5.1(3) ?
O7 C25 C26 C31 . . . . 171.9(2) ?
O8 C25 C26 C27 . . . . 175.1(2) ?
O8 C25 C26 C31 . . . . -7.9(3) ?
C31 C26 C27 C28 . . . . 0.5(3) ?
C25 C26 C27 C28 . . . . 177.6(2) ?
C25 C26 C31 C30 . . . . -176.5(2) ?
C27 C26 C31 C30 . . . . 0.6(3) ?
C29 C28 C27 C26 . . . . -1.3(4) ?
C30 C29 C28 C27 . . . . 1.1(4) ?
C32 C29 C28 C27 . . . . -178.4(2) ?
C28 C29 C30 C31 . . . . 0.0(4) ?
C32 C29 C30 C31 . . . . 179.5(2) ?
C26 C31 C30 C29 . . . . -0.8(4) ?
N1 C33 C34 C35 . . . . 0.8(3) ?
C36 C35 C34 C33 . . . . -1.5(3) ?
C34 C35 C36 C37 . . . . 0.8(3) ?
C34 C35 C36 C48 . . . 1_455 177.45(18) ?
N1 C37 C36 C35 . . . . 0.8(3) ?
N1 C37 C36 C48 . . . 1_455 -175.99(18) ?
C40 C39 C38 N2 . . . . 0.0(3) ?
C38 C39 C40 C41 . . . . 1.6(3) ?
C42 C41 C40 C39 . . . . -1.5(3) ?
C43 C41 C40 C39 . . . . 173.70(18) ?
C40 C41 C42 N2 . . . . -0.2(3) ?
C43 C41 C42 N2 . . . . -175.73(17) ?
C40 C41 C43 O11 . . . 1_655 -120.2(2) ?
C40 C41 C43 N3 . . . . 61.7(3) ?
C42 C41 C43 O11 . . . 1_655 55.0(3) ?
C42 C41 C43 N3 . . . . -123.1(2) ?
C41 C42 N2 Mn1 . . . . -166.44(15) ?
C41 C42 N2 C38 . . . . 1.8(3) ?
N4 C48 O10 Mn1 . . . . -132.5(2) ?
C36 C48 O10 Mn1 1_655 . . . 49.8(3) ?
O12 C53 C54 C55 . . . . 167.60(19) ?
O12 C53 C54 C59 . . . . -11.5(3) ?
O13 C53 C54 C55 . . . . -10.8(3) ?
O13 C53 C54 C59 . . . . 170.05(19) ?
C53 C54 C55 C56 . . . . -177.29(19) ?
C59 C54 C55 C56 . . . . 1.8(3) ?
C55 C54 C59 C58 . . . . -1.1(3) ?
C53 C54 C59 C58 . . . . 178.02(19) ?
C57 C56 C55 C54 . . . . -0.9(3) ?
C55 C56 C57 C58 . . . . -0.8(3) ?
C55 C56 C57 C60 . . . . 178.4(2) ?
C59 C58 C57 C56 . . . . 1.6(3) ?
C59 C58 C57 C60 . . . . -177.7(2) ?
C57 C58 C59 C54 . . . . -0.6(3) ?
C67 C62 C61 O14 . . . . 12.2(3) ?
C67 C62 C61 O15 . . . . -168.26(19) ?
C63 C62 C61 O14 . . . . -168.89(19) ?
C63 C62 C61 O15 . . . . 10.7(3) ?
C61 C62 C67 C66 . . . . -179.78(19) ?
C63 C62 C67 C66 . . . . 1.3(3) ?
C64 C63 C62 C61 . . . . -179.99(19) ?
C64 C63 C62 C67 . . . . -1.1(3) ?
C62 C63 C64 C65 . . . . 0.0(3) ?
C66 C65 C64 C63 . . . . 0.8(3) ?
C68 C65 C64 C63 . . . . -177.7(2) ?
C64 C65 C66 C67 . . . . -0.6(3) ?
C68 C65 C66 C67 . . . . 177.9(2) ?
C62 C67 C66 C65 . . . . -0.4(3) ?
C71 C70 C69 O16 . . . . 175.77(19) ?
C71 C70 C69 O17 . . . . -5.0(3) ?
C75 C70 C69 O16 . . . . -6.0(3) ?
C75 C70 C69 O17 . . . . 173.2(2) ?
C69 C70 C71 C72 . . . . 177.3(2) ?
C75 C70 C71 C72 . . . . -0.9(3) ?
C69 C70 C75 C74 . . . . -176.7(2) ?
C71 C70 C75 C74 . . . . 1.6(3) ?
C70 C71 C72 C73 . . . . -1.2(3) ?
C71 C72 C73 C74 . . . . 2.7(3) ?
C71 C72 C73 C76 . . . . -175.6(2) ?
C72 C73 C74 C75 . . . . -2.0(4) ?
C76 C73 C74 C75 . . . . 176.3(2) ?
C70 C75 C74 C73 . . . . -0.1(4) ?
O18 C77 C78 C79 . . . . -1.4(3) ?
O18 C77 C78 C83 . . . . 178.0(2) ?
O19 C77 C78 C79 . . . . 178.6(2) ?
O19 C77 C78 C83 . . . . -2.0(3) ?
C77 C78 C83 C82 . . . . -179.8(2) ?
C79 C78 C83 C82 . . . . -0.4(4) ?
C80 C79 C78 C77 . . . . -179.9(2) ?
C80 C79 C78 C83 . . . . 0.7(3) ?
C78 C79 C80 C81 . . . . -0.9(4) ?
C82 C81 C80 C79 . . . . 0.9(4) ?
C84 C81 C80 C79 . . . . -180.0(2) ?
C83 C82 C81 C80 . . . . -0.6(4) ?
C83 C82 C81 C84 . . . . -179.8(2) ?
C81 C82 C83 C78 . . . . 0.4(4) ?
C87 C86 C85 N5 . . . . 1.1(3) ?
C95 C86 C85 N5 1_455 . . . 177.86(17) ?
C88 C87 C86 C85 . . . . 0.2(3) ?
C88 C87 C86 C95 . . . 1_455 -176.26(18) ?
N5 C89 C88 C87 . . . . 0.9(3) ?
C86 C87 C88 C89 . . . . -1.1(3) ?
C92 C91 C90 N6 . . . . -1.1(3) ?
C90 C91 C92 C93 . . . . 2.6(3) ?
C94 C93 C92 C91 . . . . -2.0(3) ?
C100 C93 C92 C91 1_655 . . . -178.93(19) ?
C92 C93 C94 N6 . . . . -0.3(3) ?
C100 C93 C94 N6 1_655 . . . 176.89(18) ?
N7 C95 O20 Mn4 . . . . 100.6(3) ?
C86 C95 O20 Mn4 1_655 . . . -82.8(3) ?
N8 C100 O21 Mn3 . . . . 134.9(2) ?
C93 C100 O21 Mn3 1_455 . . . -49.5(3) ?
